data_4315576
loop_
_publ_author_name
'Zhi-Xin Lei'
'Qin-Yu Zhu'
'Xu Zhang'
'Wen Luo'
'Wen-Qin Mu'
'Jie Dai'

_publ_section_title
;
 Indium-Sulfur Supertetrahedral Clusters Integrated with a Metal Complex
 of 1,10-Phenanthroline
;
_journal_name_full 'Inorganic Chemistry'
_journal_page_first 4385
_journal_page_last 4387
_journal_paper_doi 10.1021/ic902572m
_journal_volume 49
_journal_year 2010
_chemical_formula_moiety '3(C36 H24 N6 Ni), H4 In10 S20, 14.5(H2 O)'
_chemical_formula_sum 'C108 H105 In10 N18 Ni3 O14.5 S20'
_chemical_formula_weight 3848.09
_chemical_name_systematic
; 
 ? 
;
_space_group_IT_number 2
_symmetry_cell_setting triclinic
_symmetry_space_group_name_Hall '-P 1'
_symmetry_space_group_name_H-M 'P -1'
_atom_sites_solution_hydrogens geom
_atom_sites_solution_primary direct
_atom_sites_solution_secondary difmap
_audit_creation_method SHELXL-97
_cell_angle_alpha 80.874(5)
_cell_angle_beta 82.913(5)
_cell_angle_gamma 64.515(3)
_cell_formula_units_Z 2
_cell_length_a 16.2616(6)
_cell_length_b 18.2616(6)
_cell_length_c 26.2586(15)
_cell_measurement_reflns_used 29185
_cell_measurement_temperature 223(2)
_cell_measurement_theta_max 27.5
_cell_measurement_theta_min 3.0
_cell_volume 6936.7(6)
_computing_structure_refinement 'SHELXL-97 (Sheldrick, 1997)'
_computing_structure_solution 'SHELXS-97 (Sheldrick, 1990)'
_diffrn_ambient_temperature 223(2)
_diffrn_detector_area_resol_mean 14.63
_diffrn_measured_fraction_theta_full 0.992
_diffrn_measured_fraction_theta_max 0.992
_diffrn_measurement_device_type 'Rigaku Saturn'
_diffrn_measurement_method \w
_diffrn_radiation_monochromator graphite
_diffrn_radiation_source 'fine-focus sealed tube'
_diffrn_radiation_type MoK\a
_diffrn_radiation_wavelength 0.71075
_diffrn_reflns_av_R_equivalents 0.0515
_diffrn_reflns_av_sigmaI/netI 0.0785
_diffrn_reflns_limit_h_max 13
_diffrn_reflns_limit_h_min -19
_diffrn_reflns_limit_k_max 21
_diffrn_reflns_limit_k_min -21
_diffrn_reflns_limit_l_max 31
_diffrn_reflns_limit_l_min -31
_diffrn_reflns_number 54740
_diffrn_reflns_theta_full 25.00
_diffrn_reflns_theta_max 25.00
_diffrn_reflns_theta_min 3.00
_exptl_absorpt_coefficient_mu 2.386
_exptl_absorpt_correction_T_max 0.699
_exptl_absorpt_correction_T_min 0.538
_exptl_absorpt_correction_type multi-scan
_exptl_absorpt_process_details 'Jacobson, R. (1998) Private communication '
_exptl_crystal_colour red
_exptl_crystal_density_diffrn 1.829
_exptl_crystal_density_method 'not measured'
_exptl_crystal_description Prism
_exptl_crystal_F_000 3712
_exptl_crystal_size_max 0.52
_exptl_crystal_size_mid 0.22
_exptl_crystal_size_min 0.15
_refine_diff_density_max 2.427
_refine_diff_density_min -1.211
_refine_diff_density_rms 0.143
_refine_ls_extinction_method none
_refine_ls_goodness_of_fit_ref 1.015
_refine_ls_hydrogen_treatment constr
_refine_ls_matrix_type full
_refine_ls_number_parameters 1491
_refine_ls_number_reflns 24243
_refine_ls_number_restraints 0
_refine_ls_restrained_S_all 1.015
_refine_ls_R_factor_all 0.0891
_refine_ls_R_factor_gt 0.0704
_refine_ls_shift/su_max 0.027
_refine_ls_shift/su_mean 0.000
_refine_ls_structure_factor_coef Fsqd
_refine_ls_weighting_details 'calc w=1/[\s^2^(Fo^2^)+(0.0061P)^2^+90.1883P] where P=(Fo^2^+2Fc^2^)/3'
_refine_ls_weighting_scheme calc
_refine_ls_wR_factor_gt 0.1244
_refine_ls_wR_factor_ref 0.1342
_reflns_number_gt 19719
_reflns_number_total 24243
_reflns_threshold_expression >2sigma(I)
_cod_data_source_file ic902572m_si_002_2.cif
_cod_data_source_block 2
_cod_depositor_comments
;

2020-11-03
Z value and formula fixed to values more according to usual
chemical conventions.                 miguel
;
_cod_original_formula_sum 'C216 H210 In20 N36 Ni6 O29 S40'
_cod_original_formula_weight 7696.18
_cod_original_formula_moiety '6(C36 H24 N6 Ni), 2(H4 In10 S20), 29(H2 O)'
_cod_original_formula_units_Z 1
_cod_original_cell_volume 6936.7(5)
_cod_original_sg_symbol_H-M 'P -1 '
_cod_database_code 4315576

loop_
_symmetry_equiv_pos_as_xyz
'x, y, z'
'-x, -y, -z'

loop_
_atom_site_label
_atom_site_type_symbol
_atom_site_fract_x
_atom_site_fract_y
_atom_site_fract_z
_atom_site_U_iso_or_equiv
_atom_site_adp_type
_atom_site_occupancy
_atom_site_symmetry_multiplicity
_atom_site_calc_flag
_atom_site_refinement_flags
_atom_site_disorder_assembly
_atom_site_disorder_group
In1 In -0.08340(4) 0.31393(4) 0.84888(3) 0.03454(16) Uani 1 1 d . . .
In2 In 0.13784(4) 0.17827(4) 0.77895(3) 0.03345(16) Uani 1 1 d . . .
In3 In 0.00383(4) 0.42534(4) 0.73669(3) 0.03464(16) Uani 1 1 d . . .
In4 In 0.37503(5) 0.06277(4) 0.70881(3) 0.03911(17) Uani 1 1 d . . .
In5 In 0.24440(5) 0.28985(4) 0.66149(3) 0.03803(17) Uani 1 1 d . . .
In6 In 0.11871(5) 0.52523(5) 0.62687(3) 0.04395(18) Uani 1 1 d . . .
In7 In 0.12829(4) 0.34147(4) 0.87344(2) 0.03176(15) Uani 1 1 d . . .
In8 In 0.36527(4) 0.21012(4) 0.79983(3) 0.03495(16) Uani 1 1 d . . .
In9 In 0.23766(5) 0.45365(4) 0.75588(3) 0.03455(16) Uani 1 1 d . . .
In10 In 0.34498(4) 0.36988(4) 0.88656(3) 0.03355(16) Uani 1 1 d . . .
S1 S -0.22375(17) 0.31601(15) 0.89999(10) 0.0421(6) Uani 1 1 d . . .
S2 S -0.00446(17) 0.17890(15) 0.81771(10) 0.0410(6) Uani 1 1 d . . .
S3 S -0.13501(16) 0.42985(16) 0.78229(10) 0.0426(6) Uani 1 1 d . . .
S4 S 0.23778(18) 0.04788(15) 0.74874(10) 0.0423(6) Uani 1 1 d . . .
S5 S 0.09873(16) 0.28911(15) 0.70390(9) 0.0363(5) Uani 1 1 d . . .
S6 S -0.02921(19) 0.53223(18) 0.66469(11) 0.0519(7) Uani 1 1 d . . .
S7 S -0.00924(17) 0.33715(16) 0.91666(9) 0.0386(6) Uani 1 1 d . . .
S8 S 0.4834(2) -0.07513(18) 0.68684(13) 0.0677(9) Uani 1 1 d . . .
S9 S 0.3442(2) 0.15999(17) 0.63108(10) 0.0530(7) Uani 1 1 d . . .
S10 S 0.2146(2) 0.39713(17) 0.59027(10) 0.0528(7) Uani 1 1 d . . .
S11 S 0.0870(2) 0.6341(2) 0.55303(13) 0.0687(9) Uani 1 1 d . . .
S12 S 0.22231(15) 0.20432(14) 0.84293(9) 0.0329(5) Uani 1 1 d . . .
S13 S 0.09235(15) 0.45164(14) 0.79838(9) 0.0325(5) Uani 1 1 d . . .
S14 S 0.46644(17) 0.08220(15) 0.76845(11) 0.0457(6) Uani 1 1 d . . .
S15 S 0.32823(16) 0.31707(14) 0.72421(10) 0.0372(6) Uani 1 1 d . . .
S16 S 0.20310(19) 0.55942(16) 0.68324(10) 0.0446(6) Uani 1 1 d . . .
S17 S 0.20574(16) 0.37131(15) 0.93458(9) 0.0361(5) Uani 1 1 d . . .
S18 S 0.44849(17) 0.23445(15) 0.86059(10) 0.0394(6) Uani 1 1 d . . .
S19 S 0.32765(17) 0.47477(15) 0.81349(10) 0.0399(6) Uani 1 1 d . . .
S20 S 0.4355(2) 0.38655(18) 0.94973(11) 0.0504(7) Uani 1 1 d . . .
Ni1 Ni 0.52124(8) -0.36737(7) 0.82021(5) 0.0332(3) Uani 1 1 d . . .
Ni2 Ni 0.11600(8) 0.13360(7) 1.09017(5) 0.0312(3) Uani 1 1 d . . .
Ni3 Ni -0.33248(12) 0.25519(10) 0.56409(6) 0.0642(4) Uani 1 1 d . . .
N1 N 0.4343(5) -0.3727(5) 0.8849(3) 0.041(2) Uani 1 1 d . . .
N2 N 0.3997(5) -0.3320(5) 0.7844(3) 0.0390(19) Uani 1 1 d . . .
N3 N 0.5656(5) -0.4877(5) 0.8063(3) 0.0360(18) Uani 1 1 d . . .
N4 N 0.5966(5) -0.3652(4) 0.7509(3) 0.0345(18) Uani 1 1 d . . .
N5 N 0.4974(5) -0.2501(5) 0.8336(3) 0.0363(18) Uani 1 1 d . . .
N6 N 0.6295(5) -0.3960(4) 0.8664(3) 0.0318(17) Uani 1 1 d . . .
N7 N 0.0085(5) 0.1316(5) 1.1420(3) 0.0354(18) Uani 1 1 d . . .
N8 N 0.0272(5) 0.1311(5) 1.0388(3) 0.0364(18) Uani 1 1 d . . .
N9 N 0.1797(5) 0.0046(4) 1.1019(3) 0.0337(18) Uani 1 1 d . . .
N10 N 0.2219(5) 0.1107(4) 1.0332(3) 0.0327(17) Uani 1 1 d . . .
N11 N 0.1924(5) 0.1438(4) 1.1458(3) 0.0341(18) Uani 1 1 d . . .
N12 N 0.0740(5) 0.2600(4) 1.0822(3) 0.0312(17) Uani 1 1 d . . .
N13 N -0.3044(9) 0.1512(7) 0.6146(5) 0.093(4) Uani 1 1 d . . .
N14 N -0.2183(7) 0.2486(7) 0.5980(4) 0.065(3) Uani 1 1 d . . .
N15 N -0.4196(7) 0.3328(7) 0.6189(3) 0.061(3) Uani 1 1 d . . .
N16 N -0.3573(6) 0.3687(6) 0.5242(3) 0.056(2) Uani 1 1 d . . .
N17 N -0.4361(8) 0.2418(6) 0.5298(4) 0.064(3) Uani 1 1 d . . .
N18 N -0.2584(8) 0.1989(7) 0.5023(5) 0.090(4) Uani 1 1 d . . .
C1 C 0.4498(8) -0.3883(7) 0.9352(4) 0.052(3) Uani 1 1 d . . .
H1 H 0.5090 -0.4012 0.9444 0.063 Uiso 1 1 calc R . .
C2 C 0.3836(8) -0.3867(7) 0.9750(4) 0.058(3) Uani 1 1 d . . .
H2 H 0.3974 -0.3974 1.0099 0.069 Uiso 1 1 calc R . .
C3 C 0.2987(9) -0.3690(8) 0.9614(5) 0.066(4) Uani 1 1 d . . .
H3 H 0.2534 -0.3687 0.9875 0.080 Uiso 1 1 calc R . .
C4 C 0.2767(8) -0.3512(7) 0.9094(5) 0.053(3) Uani 1 1 d . . .
C5 C 0.3485(7) -0.3534(6) 0.8723(4) 0.043(3) Uani 1 1 d . . .
C6 C 0.3846(7) -0.3154(7) 0.7352(4) 0.051(3) Uani 1 1 d . . .
H6 H 0.4325 -0.3145 0.7114 0.061 Uiso 1 1 calc R . .
C7 C 0.3021(9) -0.2990(7) 0.7161(5) 0.065(3) Uani 1 1 d . . .
H7 H 0.2944 -0.2874 0.6804 0.078 Uiso 1 1 calc R . .
C8 C 0.2318(8) -0.3001(7) 0.7504(5) 0.060(3) Uani 1 1 d . . .
H8 H 0.1755 -0.2903 0.7382 0.072 Uiso 1 1 calc R . .
C9 C 0.2433(7) -0.3157(6) 0.8026(5) 0.049(3) Uani 1 1 d . . .
C10 C 0.3300(7) -0.3337(6) 0.8192(4) 0.041(2) Uani 1 1 d . . .
C11 C 0.1898(8) -0.3345(8) 0.8914(7) 0.075(4) Uani 1 1 d . . .
H11 H 0.1423 -0.3342 0.9157 0.090 Uiso 1 1 calc R . .
C12 C 0.1743(7) -0.3194(7) 0.8419(6) 0.062(3) Uani 1 1 d . . .
H12 H 0.1170 -0.3109 0.8320 0.074 Uiso 1 1 calc R . .
C13 C 0.5483(7) -0.5471(6) 0.8335(4) 0.040(2) Uani 1 1 d . . .
H13 H 0.5099 -0.5354 0.8638 0.048 Uiso 1 1 calc R . .
C14 C 0.5835(7) -0.6268(6) 0.8201(4) 0.042(2) Uani 1 1 d . . .
H14 H 0.5674 -0.6667 0.8401 0.050 Uiso 1 1 calc R . .
C15 C 0.6409(8) -0.6445(6) 0.7778(4) 0.048(3) Uani 1 1 d . . .
H15 H 0.6685 -0.6983 0.7693 0.058 Uiso 1 1 calc R . .
C16 C 0.6602(7) -0.5833(6) 0.7463(4) 0.044(3) Uani 1 1 d . . .
C17 C 0.6211(6) -0.5054(5) 0.7623(3) 0.032(2) Uani 1 1 d . . .
C18 C 0.6102(7) -0.3054(6) 0.7224(4) 0.043(2) Uani 1 1 d . . .
H18 H 0.5837 -0.2543 0.7350 0.052 Uiso 1 1 calc R . .
C19 C 0.6601(9) -0.3107(8) 0.6756(4) 0.060(3) Uani 1 1 d . . .
H19 H 0.6658 -0.2646 0.6569 0.072 Uiso 1 1 calc R . .
C20 C 0.7014(8) -0.3861(8) 0.6571(4) 0.063(3) Uani 1 1 d . . .
H20 H 0.7358 -0.3917 0.6253 0.075 Uiso 1 1 calc R . .
C21 C 0.6919(7) -0.4540(7) 0.6856(4) 0.047(3) Uani 1 1 d . . .
C22 C 0.6378(6) -0.4405(6) 0.7324(4) 0.037(2) Uani 1 1 d . . .
C23 C 0.7169(8) -0.5940(7) 0.6982(4) 0.055(3) Uani 1 1 d . . .
H23 H 0.7445 -0.6461 0.6869 0.066 Uiso 1 1 calc R . .
C24 C 0.7313(8) -0.5338(7) 0.6699(4) 0.052(3) Uani 1 1 d . . .
H24 H 0.7679 -0.5436 0.6389 0.062 Uiso 1 1 calc R . .
C25 C 0.4325(7) -0.1784(6) 0.8158(4) 0.044(2) Uani 1 1 d . . .
H25 H 0.3925 -0.1774 0.7925 0.052 Uiso 1 1 calc R . .
C26 C 0.4222(7) -0.1043(6) 0.8310(4) 0.049(3) Uani 1 1 d . . .
H26 H 0.3749 -0.0550 0.8186 0.058 Uiso 1 1 calc R . .
C27 C 0.4812(7) -0.1040(7) 0.8640(4) 0.048(3) Uani 1 1 d . . .
H27 H 0.4758 -0.0546 0.8736 0.058 Uiso 1 1 calc R . .
C28 C 0.5504(6) -0.1793(6) 0.8834(4) 0.038(2) Uani 1 1 d . . .
C29 C 0.5555(6) -0.2513(6) 0.8671(3) 0.033(2) Uani 1 1 d . . .
C30 C 0.6921(6) -0.4667(6) 0.8828(4) 0.036(2) Uani 1 1 d . . .
H30 H 0.6980 -0.5128 0.8684 0.044 Uiso 1 1 calc R . .
C31 C 0.7511(7) -0.4779(6) 0.9205(4) 0.042(2) Uani 1 1 d . . .
H31 H 0.7942 -0.5306 0.9316 0.050 Uiso 1 1 calc R . .
C32 C 0.7459(6) -0.4123(6) 0.9413(4) 0.039(2) Uani 1 1 d . . .
H32 H 0.7842 -0.4188 0.9673 0.047 Uiso 1 1 calc R . .
C33 C 0.6809(6) -0.3333(5) 0.9225(3) 0.031(2) Uani 1 1 d . . .
C34 C 0.6243(5) -0.3279(5) 0.8853(3) 0.0284(19) Uani 1 1 d . . .
C35 C 0.6130(7) -0.1869(6) 0.9200(4) 0.043(2) Uani 1 1 d . . .
H35 H 0.6115 -0.1396 0.9309 0.051 Uiso 1 1 calc R . .
C36 C 0.6738(7) -0.2607(6) 0.9390(4) 0.041(2) Uani 1 1 d . . .
H36 H 0.7126 -0.2641 0.9639 0.049 Uiso 1 1 calc R . .
C37 C 0.0007(7) 0.1313(6) 1.1921(4) 0.045(3) Uani 1 1 d . . .
H37 H 0.0400 0.1459 1.2073 0.054 Uiso 1 1 calc R . .
C38 C -0.0633(8) 0.1103(7) 1.2245(5) 0.058(3) Uani 1 1 d . . .
H38 H -0.0648 0.1097 1.2605 0.069 Uiso 1 1 calc R . .
C39 C -0.1227(8) 0.0911(7) 1.2040(4) 0.056(3) Uani 1 1 d . . .
H39 H -0.1652 0.0763 1.2254 0.067 Uiso 1 1 calc R . .
C40 C -0.1194(7) 0.0939(6) 1.1498(4) 0.049(3) Uani 1 1 d . . .
C41 C -0.0524(6) 0.1148(6) 1.1195(4) 0.039(2) Uani 1 1 d . . .
C42 C 0.0361(7) 0.1331(6) 0.9883(4) 0.042(2) Uani 1 1 d . . .
H42 H 0.0841 0.1437 0.9702 0.050 Uiso 1 1 calc R . .
C43 C -0.0235(8) 0.1198(7) 0.9602(4) 0.056(3) Uani 1 1 d . . .
H43 H -0.0156 0.1222 0.9240 0.068 Uiso 1 1 calc R . .
C44 C -0.0933(8) 0.1033(7) 0.9861(5) 0.060(3) Uani 1 1 d . . .
H44 H -0.1336 0.0944 0.9677 0.072 Uiso 1 1 calc R . .
C45 C -0.1044(7) 0.0998(7) 1.0398(4) 0.050(3) Uani 1 1 d . . .
C46 C -0.0430(6) 0.1157(6) 1.0654(4) 0.038(2) Uani 1 1 d . . .
C47 C -0.1800(9) 0.0768(8) 1.1227(6) 0.072(4) Uani 1 1 d . . .
H47 H -0.2248 0.0622 1.1416 0.086 Uiso 1 1 calc R . .
C48 C -0.1734(8) 0.0815(8) 1.0707(5) 0.067(4) Uani 1 1 d . . .
H48 H -0.2157 0.0724 1.0542 0.080 Uiso 1 1 calc R . .
C49 C 0.1582(7) -0.0480(6) 1.1356(4) 0.045(3) Uani 1 1 d . . .
H49 H 0.1047 -0.0272 1.1572 0.054 Uiso 1 1 calc R . .
C50 C 0.2103(7) -0.1318(6) 1.1407(4) 0.047(3) Uani 1 1 d . . .
H50 H 0.1932 -0.1666 1.1655 0.056 Uiso 1 1 calc R . .
C51 C 0.2860(8) -0.1619(6) 1.1092(5) 0.051(3) Uani 1 1 d . . .
H51 H 0.3215 -0.2186 1.1120 0.061 Uiso 1 1 calc R . .
C52 C 0.3132(7) -0.1101(5) 1.0721(4) 0.040(2) Uani 1 1 d . . .
C53 C 0.2559(6) -0.0265(5) 1.0704(3) 0.032(2) Uani 1 1 d . . .
C54 C 0.2404(6) 0.1639(6) 0.9987(4) 0.037(2) Uani 1 1 d . . .
H54 H 0.1995 0.2194 0.9965 0.044 Uiso 1 1 calc R . .
C55 C 0.3182(7) 0.1400(6) 0.9658(4) 0.039(2) Uani 1 1 d . . .
H55 H 0.3307 0.1797 0.9430 0.047 Uiso 1 1 calc R . .
C56 C 0.3769(7) 0.0601(7) 0.9661(4) 0.047(3) Uani 1 1 d . . .
H56 H 0.4292 0.0440 0.9434 0.057 Uiso 1 1 calc R . .
C57 C 0.3578(6) 0.0016(6) 1.0012(4) 0.039(2) Uani 1 1 d . . .
C58 C 0.2788(6) 0.0302(5) 1.0343(3) 0.033(2) Uani 1 1 d . . .
C59 C 0.3934(7) -0.1390(7) 1.0388(4) 0.048(3) Uani 1 1 d . . .
H59 H 0.4320 -0.1951 1.0405 0.058 Uiso 1 1 calc R . .
C60 C 0.4132(7) -0.0850(7) 1.0048(4) 0.050(3) Uani 1 1 d . . .
H60 H 0.4656 -0.1046 0.9823 0.060 Uiso 1 1 calc R . .
C61 C 0.2565(7) 0.0865(6) 1.1729(4) 0.044(2) Uani 1 1 d . . .
H61 H 0.2731 0.0320 1.1680 0.053 Uiso 1 1 calc R . .
C62 C 0.3024(7) 0.1022(7) 1.2092(4) 0.053(3) Uani 1 1 d . . .
H62 H 0.3494 0.0590 1.2272 0.063 Uiso 1 1 calc R . .
C63 C 0.2773(8) 0.1815(7) 1.2177(4) 0.057(3) Uani 1 1 d . . .
H63 H 0.3048 0.1929 1.2430 0.068 Uiso 1 1 calc R . .
C64 C 0.2103(7) 0.2456(6) 1.1882(4) 0.040(2) Uani 1 1 d . . .
C65 C 0.1695(6) 0.2240(6) 1.1522(4) 0.034(2) Uani 1 1 d . . .
C66 C 0.0208(6) 0.3164(6) 1.0482(4) 0.038(2) Uani 1 1 d . . .
H66 H -0.0006 0.2996 1.0225 0.046 Uiso 1 1 calc R . .
C67 C -0.0054(7) 0.4007(6) 1.0484(4) 0.046(3) Uani 1 1 d . . .
H67 H -0.0426 0.4387 1.0230 0.055 Uiso 1 1 calc R . .
C68 C 0.0235(7) 0.4266(6) 1.0857(4) 0.042(2) Uani 1 1 d . . .
H68 H 0.0041 0.4827 1.0873 0.050 Uiso 1 1 calc R . .
C69 C 0.0832(7) 0.3679(6) 1.1220(4) 0.043(2) Uani 1 1 d . . .
C70 C 0.1062(6) 0.2848(5) 1.1185(3) 0.031(2) Uani 1 1 d . . .
C71 C 0.1823(7) 0.3303(6) 1.1921(4) 0.045(3) Uani 1 1 d . . .
H71 H 0.2066 0.3455 1.2172 0.054 Uiso 1 1 calc R . .
C72 C 0.1212(7) 0.3892(6) 1.1602(4) 0.043(3) Uani 1 1 d . . .
H72 H 0.1039 0.4446 1.1635 0.051 Uiso 1 1 calc R . .
C73 C -0.3451(13) 0.0999(10) 0.6235(7) 0.113(6) Uani 1 1 d . . .
H73 H -0.3965 0.1124 0.6051 0.135 Uiso 1 1 calc R . .
C74 C -0.3154(15) 0.0287(12) 0.6586(8) 0.136(8) Uani 1 1 d . . .
H74 H -0.3429 -0.0078 0.6610 0.164 Uiso 1 1 calc R . .
C75 C -0.2477(13) 0.0130(12) 0.6888(8) 0.119(7) Uani 1 1 d . . .
H75 H -0.2280 -0.0340 0.7130 0.142 Uiso 1 1 calc R . .
C76 C -0.2067(10) 0.0678(10) 0.6839(6) 0.089(5) Uani 1 1 d . . .
C77 C -0.2352(9) 0.1343(9) 0.6457(5) 0.072(4) Uani 1 1 d . . .
C78 C -0.1744(9) 0.2974(9) 0.5879(5) 0.069(4) Uani 1 1 d . . .
H78 H -0.1924 0.3397 0.5604 0.083 Uiso 1 1 calc R . .
C79 C -0.1029(9) 0.2874(9) 0.6167(6) 0.077(4) Uani 1 1 d . . .
H79 H -0.0725 0.3218 0.6085 0.093 Uiso 1 1 calc R . .
C80 C -0.0777(10) 0.2263(11) 0.6572(7) 0.091(5) Uani 1 1 d . . .
H80 H -0.0306 0.2195 0.6774 0.110 Uiso 1 1 calc R . .
C81 C -0.1209(9) 0.1750(9) 0.6684(5) 0.069(4) Uani 1 1 d . . .
C82 C -0.1906(9) 0.1890(9) 0.6367(5) 0.069(4) Uani 1 1 d . . .
C83 C -0.1368(12) 0.0596(12) 0.7152(6) 0.105(6) Uani 1 1 d . . .
H83 H -0.1190 0.0166 0.7422 0.126 Uiso 1 1 calc R . .
C84 C -0.0960(12) 0.1094(13) 0.7080(6) 0.112(6) Uani 1 1 d . . .
H84 H -0.0500 0.1010 0.7296 0.135 Uiso 1 1 calc R . .
C85 C -0.4528(10) 0.3153(10) 0.6652(5) 0.081(4) Uani 1 1 d . . .
H85 H -0.4429 0.2606 0.6758 0.097 Uiso 1 1 calc R . .
C86 C -0.5014(10) 0.3721(13) 0.6991(5) 0.091(6) Uani 1 1 d . . .
H86 H -0.5211 0.3565 0.7325 0.109 Uiso 1 1 calc R . .
C87 C -0.5206(9) 0.4561(12) 0.6813(6) 0.087(5) Uani 1 1 d . . .
H87 H -0.5558 0.4964 0.7030 0.105 Uiso 1 1 calc R . .
C88 C -0.4890(8) 0.4785(10) 0.6338(5) 0.072(4) Uani 1 1 d . . .
C89 C -0.4378(8) 0.4125(9) 0.6028(5) 0.061(3) Uani 1 1 d . . .
C90 C -0.3278(8) 0.3889(9) 0.4772(5) 0.072(4) Uani 1 1 d . . .
H90 H -0.2954 0.3460 0.4569 0.087 Uiso 1 1 calc R . .
C91 C -0.3395(10) 0.4672(11) 0.4545(6) 0.083(4) Uani 1 1 d . . .
H91 H -0.3196 0.4773 0.4201 0.100 Uiso 1 1 calc R . .
C92 C -0.3813(10) 0.5269(10) 0.4853(6) 0.083(4) Uani 1 1 d . . .
H92 H -0.3855 0.5795 0.4728 0.099 Uiso 1 1 calc R . .
C93 C -0.4184(9) 0.5147(8) 0.5348(6) 0.066(3) Uani 1 1 d . . .
C94 C -0.4058(8) 0.4317(9) 0.5533(5) 0.064(3) Uani 1 1 d . . .
C95 C -0.4998(10) 0.5577(10) 0.6141(7) 0.083(4) Uani 1 1 d . . .
H95 H -0.5322 0.6001 0.6347 0.100 Uiso 1 1 calc R . .
C96 C -0.4655(11) 0.5761(10) 0.5665(7) 0.095(5) Uani 1 1 d . . .
H96 H -0.4736 0.6300 0.5550 0.114 Uiso 1 1 calc R . .
C97 C -0.5220(10) 0.2592(8) 0.5462(5) 0.071(4) Uani 1 1 d . . .
H97 H -0.5420 0.2778 0.5788 0.085 Uiso 1 1 calc R . .
C98 C -0.5837(10) 0.2517(8) 0.5184(5) 0.071(4) Uani 1 1 d . . .
H98 H -0.6447 0.2664 0.5311 0.085 Uiso 1 1 calc R . .
C99 C -0.5534(10) 0.2220(9) 0.4717(6) 0.075(4) Uani 1 1 d . . .
H99 H -0.5946 0.2168 0.4519 0.090 Uiso 1 1 calc R . .
C100 C -0.4626(10) 0.1993(8) 0.4525(5) 0.069(4) Uani 1 1 d . . .
C101 C -0.4048(10) 0.2117(8) 0.4840(5) 0.069(4) Uani 1 1 d . . .
C102 C -0.1743(12) 0.1842(13) 0.4865(8) 0.143(4) Uani 1 1 d . . .
H102 H -0.1369 0.1868 0.5101 0.172 Uiso 1 1 calc R . .
C103 C -0.1329(12) 0.1639(13) 0.4342(8) 0.143(4) Uani 1 1 d . . .
H103 H -0.0755 0.1630 0.4224 0.172 Uiso 1 1 calc R . .
C104 C -0.1855(12) 0.1458(13) 0.4034(8) 0.143(4) Uani 1 1 d . . .
H104 H -0.1597 0.1242 0.3721 0.172 Uiso 1 1 calc R . .
C105 C -0.2773(12) 0.1602(14) 0.4195(8) 0.143(4) Uani 1 1 d . . .
C106 C -0.3103(12) 0.1888(14) 0.4676(9) 0.143(4) Uani 1 1 d . . .
C107 C -0.4254(14) 0.1713(11) 0.4038(6) 0.103(6) Uani 1 1 d . . .
H107 H -0.4642 0.1667 0.3819 0.124 Uiso 1 1 calc R . .
C108 C -0.3372(13) 0.1508(12) 0.3872(7) 0.118(7) Uani 1 1 d . . .
H108 H -0.3150 0.1308 0.3551 0.141 Uiso 1 1 calc R . .
O1 O 0.1549(13) 0.2639(12) 0.3300(9) 0.229(10) Uani 1 1 d . . .
O2 O 0.5000 0.0000 0.5000 0.36(2) Uiso 1 2 d S . .
O3 O -0.082(2) 0.8127(18) 0.7133(11) 0.312(13) Uiso 1 1 d . . .
O4 O -0.203(2) 0.524(2) 0.5396(12) 0.349(15) Uiso 1 1 d . . .
O5 O 1.002(2) 0.1347(19) 0.3324(12) 0.336(14) Uiso 1 1 d . . .
O6 O 1.043(3) 0.069(3) 0.5545(17) 0.50(3) Uiso 1 1 d . . .
O7 O 0.250(4) 0.215(3) 0.430(2) 0.58(3) Uiso 1 1 d . . .
O8 O 0.064(3) 0.202(3) 0.4029(12) 0.493(16) Uani 1 1 d . . .
O9 O 0.936(3) -0.013(3) 0.5679(19) 0.53(3) Uiso 1 1 d . . .
O10 O 0.144(2) 0.040(2) 0.6462(13) 0.374(17) Uiso 1 1 d . . .
O11 O 0.105(5) 0.320(4) 0.525(3) 0.71(4) Uiso 1 1 d . . .
O12 O 0.164(3) 0.130(3) 0.5874(19) 0.51(3) Uiso 1 1 d . . .
O13 O 0.5595(5) 0.0338(4) 0.8807(3) 0.057(2) Uani 1 1 d . . .
O14 O 0.6207(8) 0.1624(9) 0.7693(4) 0.125(4) Uani 1 1 d . . .
O15 O 0.0235(7) 0.6752(8) 0.7514(5) 0.121(4) Uani 1 1 d . . .

loop_
_atom_site_aniso_label
_atom_site_aniso_U_11
_atom_site_aniso_U_22
_atom_site_aniso_U_33
_atom_site_aniso_U_23
_atom_site_aniso_U_13
_atom_site_aniso_U_12
In1 0.0295(4) 0.0381(4) 0.0392(4) -0.0063(3) -0.0021(3) -0.0166(3)
In2 0.0323(4) 0.0336(4) 0.0385(4) -0.0060(3) -0.0023(3) -0.0170(3)
In3 0.0305(4) 0.0372(4) 0.0373(4) -0.0009(3) -0.0059(3) -0.0154(3)
In4 0.0414(4) 0.0330(4) 0.0439(4) -0.0109(3) -0.0002(3) -0.0150(3)
In5 0.0410(4) 0.0373(4) 0.0381(4) -0.0059(3) 0.0014(3) -0.0191(3)
In6 0.0468(4) 0.0444(4) 0.0440(4) 0.0015(3) -0.0079(3) -0.0231(4)
In7 0.0279(3) 0.0323(4) 0.0365(4) -0.0057(3) -0.0057(3) -0.0125(3)
In8 0.0280(3) 0.0290(3) 0.0482(4) -0.0095(3) -0.0059(3) -0.0097(3)
In9 0.0319(4) 0.0316(4) 0.0422(4) -0.0022(3) -0.0074(3) -0.0147(3)
In10 0.0314(4) 0.0302(3) 0.0421(4) -0.0051(3) -0.0089(3) -0.0137(3)
S1 0.0343(14) 0.0387(14) 0.0561(16) -0.0098(12) 0.0066(12) -0.0192(12)
S2 0.0373(14) 0.0416(14) 0.0514(16) -0.0125(12) 0.0055(12) -0.0230(12)
S3 0.0267(13) 0.0496(15) 0.0492(16) 0.0031(12) -0.0061(11) -0.0159(12)
S4 0.0444(15) 0.0337(13) 0.0534(16) -0.0087(12) -0.0001(12) -0.0201(12)
S5 0.0354(13) 0.0390(13) 0.0383(13) -0.0058(11) -0.0027(11) -0.0186(11)
S6 0.0405(15) 0.0540(17) 0.0574(18) 0.0137(14) -0.0131(13) -0.0204(13)
S7 0.0331(13) 0.0495(15) 0.0368(13) -0.0084(11) -0.0005(11) -0.0200(12)
S8 0.075(2) 0.0395(16) 0.077(2) -0.0267(16) -0.0057(18) -0.0069(16)
S9 0.070(2) 0.0402(15) 0.0396(15) -0.0102(12) 0.0074(14) -0.0155(14)
S10 0.071(2) 0.0478(16) 0.0383(15) -0.0035(13) 0.0041(14) -0.0259(15)
S11 0.074(2) 0.068(2) 0.062(2) 0.0213(17) -0.0189(17) -0.0335(18)
S12 0.0291(12) 0.0307(12) 0.0403(13) -0.0080(10) -0.0059(10) -0.0117(10)
S13 0.0280(12) 0.0316(12) 0.0384(13) -0.0033(10) -0.0059(10) -0.0123(10)
S14 0.0343(14) 0.0349(14) 0.0645(18) -0.0165(13) -0.0106(12) -0.0057(11)
S15 0.0326(13) 0.0339(13) 0.0460(15) -0.0070(11) -0.0024(11) -0.0143(11)
S16 0.0503(16) 0.0390(14) 0.0492(16) 0.0022(12) -0.0106(13) -0.0237(13)
S17 0.0352(13) 0.0396(13) 0.0377(13) -0.0087(11) -0.0058(11) -0.0173(11)
S18 0.0324(13) 0.0332(13) 0.0554(16) -0.0109(12) -0.0093(11) -0.0126(11)
S19 0.0417(14) 0.0338(13) 0.0501(15) 0.0002(11) -0.0138(12) -0.0202(12)
S20 0.0518(17) 0.0652(19) 0.0484(16) -0.0103(14) -0.0105(13) -0.0347(15)
Ni1 0.0293(6) 0.0328(6) 0.0411(7) -0.0081(5) -0.0043(5) -0.0145(5)
Ni2 0.0286(6) 0.0268(6) 0.0386(7) -0.0035(5) -0.0048(5) -0.0113(5)
Ni3 0.0731(11) 0.0718(11) 0.0605(10) -0.0025(8) -0.0212(8) -0.0398(9)
N1 0.036(5) 0.044(5) 0.051(5) -0.008(4) -0.011(4) -0.019(4)
N2 0.035(5) 0.038(5) 0.050(5) -0.012(4) -0.014(4) -0.016(4)
N3 0.035(4) 0.035(4) 0.047(5) -0.004(4) -0.014(4) -0.020(4)
N4 0.032(4) 0.029(4) 0.045(5) -0.001(4) -0.009(4) -0.015(4)
N5 0.026(4) 0.037(5) 0.042(5) -0.008(4) 0.001(4) -0.009(4)
N6 0.030(4) 0.032(4) 0.038(4) -0.006(3) -0.002(3) -0.016(4)
N7 0.040(5) 0.035(4) 0.026(4) 0.005(3) -0.004(3) -0.013(4)
N8 0.035(5) 0.035(4) 0.038(5) -0.003(4) -0.010(4) -0.012(4)
N9 0.026(4) 0.034(4) 0.043(5) -0.003(4) -0.011(4) -0.013(4)
N10 0.029(4) 0.030(4) 0.044(5) -0.001(4) -0.008(3) -0.016(4)
N11 0.027(4) 0.028(4) 0.045(5) -0.001(4) -0.008(4) -0.009(3)
N12 0.022(4) 0.032(4) 0.035(4) -0.004(3) -0.006(3) -0.006(3)
N13 0.118(11) 0.084(8) 0.107(10) 0.034(7) -0.068(8) -0.070(8)
N14 0.065(7) 0.069(7) 0.073(7) -0.017(6) -0.009(6) -0.035(6)
N15 0.059(6) 0.107(9) 0.034(5) 0.000(5) -0.002(4) -0.055(6)
N16 0.049(6) 0.075(7) 0.045(6) -0.015(5) 0.002(5) -0.027(5)
N17 0.076(8) 0.069(7) 0.058(7) 0.003(5) -0.025(6) -0.038(6)
N18 0.053(7) 0.076(8) 0.137(11) -0.046(8) -0.024(7) -0.006(6)
C1 0.045(7) 0.064(7) 0.061(8) -0.023(6) 0.006(6) -0.032(6)
C2 0.064(8) 0.067(8) 0.045(7) -0.008(6) 0.012(6) -0.034(7)
C3 0.062(8) 0.071(9) 0.069(9) -0.025(7) 0.031(7) -0.034(7)
C4 0.045(7) 0.055(7) 0.062(8) -0.015(6) 0.006(6) -0.025(6)
C5 0.031(5) 0.032(5) 0.069(7) -0.013(5) 0.004(5) -0.014(4)
C6 0.037(6) 0.065(7) 0.053(7) -0.016(6) -0.017(5) -0.017(6)
C7 0.072(9) 0.056(8) 0.072(9) -0.003(6) -0.033(7) -0.026(7)
C8 0.047(7) 0.044(7) 0.097(10) -0.020(7) -0.037(7) -0.013(6)
C9 0.028(6) 0.037(6) 0.081(9) -0.018(6) -0.011(6) -0.008(5)
C10 0.033(5) 0.031(5) 0.057(7) -0.014(5) -0.006(5) -0.009(4)
C11 0.031(7) 0.071(9) 0.119(13) -0.016(9) 0.020(8) -0.023(6)
C12 0.029(6) 0.048(7) 0.113(11) -0.018(7) -0.013(7) -0.016(5)
C13 0.034(5) 0.048(6) 0.047(6) -0.008(5) -0.009(5) -0.024(5)
C14 0.045(6) 0.033(5) 0.050(6) -0.005(5) -0.008(5) -0.018(5)
C15 0.056(7) 0.026(5) 0.066(7) -0.009(5) -0.023(6) -0.013(5)
C16 0.038(6) 0.045(6) 0.053(7) -0.019(5) -0.009(5) -0.016(5)
C17 0.033(5) 0.032(5) 0.033(5) -0.003(4) -0.007(4) -0.014(4)
C18 0.046(6) 0.037(6) 0.043(6) -0.003(5) -0.007(5) -0.015(5)
C19 0.073(9) 0.061(8) 0.051(7) 0.011(6) -0.010(6) -0.038(7)
C20 0.060(8) 0.093(10) 0.037(6) 0.005(6) 0.002(6) -0.040(8)
C21 0.041(6) 0.054(7) 0.046(6) -0.011(5) -0.008(5) -0.017(5)
C22 0.033(5) 0.051(6) 0.033(5) -0.005(5) -0.008(4) -0.023(5)
C23 0.049(7) 0.051(7) 0.065(8) -0.023(6) -0.004(6) -0.017(6)
C24 0.053(7) 0.062(8) 0.040(6) -0.019(6) 0.009(5) -0.022(6)
C25 0.034(6) 0.031(5) 0.060(7) -0.003(5) -0.010(5) -0.007(5)
C26 0.047(6) 0.023(5) 0.059(7) -0.005(5) 0.005(5) -0.001(5)
C27 0.048(7) 0.045(6) 0.057(7) -0.011(5) -0.008(5) -0.022(5)
C28 0.029(5) 0.036(5) 0.054(6) -0.018(5) 0.000(5) -0.015(4)
C29 0.032(5) 0.043(6) 0.031(5) -0.006(4) -0.001(4) -0.021(5)
C30 0.028(5) 0.029(5) 0.049(6) -0.012(4) -0.001(4) -0.007(4)
C31 0.034(6) 0.040(6) 0.050(6) 0.003(5) -0.008(5) -0.017(5)
C32 0.033(5) 0.044(6) 0.043(6) -0.007(5) -0.004(4) -0.018(5)
C33 0.028(5) 0.035(5) 0.034(5) -0.010(4) 0.001(4) -0.015(4)
C34 0.018(4) 0.027(5) 0.037(5) -0.010(4) -0.002(4) -0.004(4)
C35 0.051(6) 0.038(6) 0.047(6) -0.017(5) 0.002(5) -0.024(5)
C36 0.037(6) 0.041(6) 0.046(6) -0.012(5) -0.002(5) -0.016(5)
C37 0.041(6) 0.040(6) 0.054(7) 0.004(5) -0.003(5) -0.020(5)
C38 0.064(8) 0.042(6) 0.058(7) 0.002(6) 0.005(6) -0.019(6)
C39 0.050(7) 0.065(8) 0.056(7) 0.003(6) 0.006(6) -0.032(6)
C40 0.037(6) 0.046(6) 0.067(8) 0.000(6) 0.000(5) -0.024(5)
C41 0.030(5) 0.035(5) 0.050(6) 0.004(5) -0.008(5) -0.014(4)
C42 0.051(6) 0.028(5) 0.048(6) 0.003(5) -0.013(5) -0.018(5)
C43 0.067(8) 0.053(7) 0.050(7) 0.000(6) -0.028(6) -0.022(6)
C44 0.057(8) 0.059(8) 0.075(9) 0.004(6) -0.036(7) -0.030(6)
C45 0.047(7) 0.055(7) 0.054(7) 0.000(6) -0.012(5) -0.028(6)
C46 0.024(5) 0.039(6) 0.051(6) -0.004(5) -0.013(4) -0.010(4)
C47 0.061(8) 0.077(9) 0.096(11) -0.011(8) 0.014(8) -0.050(8)
C48 0.040(7) 0.097(10) 0.080(9) -0.005(8) -0.009(6) -0.044(7)
C49 0.050(7) 0.053(7) 0.042(6) -0.002(5) -0.007(5) -0.030(6)
C50 0.044(6) 0.032(6) 0.067(7) 0.005(5) -0.021(6) -0.017(5)
C51 0.056(7) 0.021(5) 0.081(8) -0.004(5) -0.032(6) -0.014(5)
C52 0.035(6) 0.025(5) 0.058(7) -0.005(5) -0.021(5) -0.005(4)
C53 0.031(5) 0.033(5) 0.036(5) -0.006(4) -0.010(4) -0.014(4)
C54 0.035(5) 0.035(5) 0.042(6) -0.005(4) -0.009(4) -0.015(5)
C55 0.046(6) 0.049(6) 0.040(6) -0.001(5) -0.005(5) -0.037(5)
C56 0.038(6) 0.069(8) 0.043(6) -0.011(6) 0.000(5) -0.029(6)
C57 0.027(5) 0.042(6) 0.044(6) -0.015(5) 0.000(4) -0.008(4)
C58 0.030(5) 0.031(5) 0.039(5) -0.001(4) -0.011(4) -0.014(4)
C59 0.038(6) 0.042(6) 0.062(7) -0.016(6) -0.007(5) -0.009(5)
C60 0.031(6) 0.051(7) 0.066(8) -0.017(6) -0.006(5) -0.010(5)
C61 0.037(6) 0.036(6) 0.057(7) -0.007(5) -0.014(5) -0.010(5)
C62 0.036(6) 0.055(7) 0.058(7) -0.001(6) -0.018(5) -0.009(5)
C63 0.056(7) 0.056(7) 0.059(7) -0.014(6) -0.015(6) -0.019(6)
C64 0.034(5) 0.046(6) 0.043(6) -0.012(5) -0.001(5) -0.016(5)
C65 0.025(5) 0.039(5) 0.043(6) -0.007(4) 0.001(4) -0.018(4)
C66 0.036(5) 0.040(6) 0.037(6) -0.004(5) 0.002(4) -0.016(5)
C67 0.031(6) 0.033(5) 0.057(7) 0.010(5) -0.003(5) -0.001(4)
C68 0.038(6) 0.027(5) 0.055(7) -0.010(5) 0.013(5) -0.011(5)
C69 0.037(6) 0.040(6) 0.051(6) -0.013(5) 0.007(5) -0.016(5)
C70 0.023(5) 0.029(5) 0.040(5) -0.008(4) 0.002(4) -0.008(4)
C71 0.036(6) 0.051(7) 0.056(7) -0.025(6) 0.001(5) -0.019(5)
C72 0.037(6) 0.037(6) 0.061(7) -0.022(5) 0.014(5) -0.020(5)
C73 0.129(16) 0.093(12) 0.143(16) 0.020(11) -0.061(13) -0.069(12)
C74 0.17(2) 0.110(15) 0.163(19) 0.061(14) -0.082(16) -0.101(16)
C75 0.120(16) 0.111(14) 0.143(17) 0.035(12) -0.049(13) -0.071(13)
C76 0.070(10) 0.097(12) 0.090(11) 0.019(9) -0.027(9) -0.030(9)
C77 0.071(9) 0.089(10) 0.062(8) 0.001(8) -0.026(7) -0.037(8)
C78 0.075(9) 0.080(9) 0.066(8) -0.017(7) 0.002(7) -0.043(8)
C79 0.054(8) 0.075(10) 0.115(13) -0.046(9) 0.001(8) -0.030(8)
C80 0.054(9) 0.108(13) 0.113(13) -0.032(11) -0.026(9) -0.024(9)
C81 0.056(8) 0.106(11) 0.055(8) 0.001(8) -0.020(6) -0.043(8)
C82 0.064(9) 0.079(10) 0.077(9) -0.012(8) -0.015(7) -0.038(8)
C83 0.092(13) 0.121(15) 0.088(12) 0.020(10) -0.042(10) -0.035(11)
C84 0.102(14) 0.18(2) 0.082(12) 0.010(12) -0.037(10) -0.089(15)
C85 0.090(11) 0.130(13) 0.057(9) 0.004(9) -0.026(8) -0.077(11)
C86 0.072(10) 0.20(2) 0.048(8) -0.031(11) 0.006(7) -0.095(13)
C87 0.044(8) 0.153(17) 0.085(11) -0.053(11) 0.007(7) -0.050(10)
C88 0.041(7) 0.117(13) 0.065(9) -0.035(9) 0.006(6) -0.033(8)
C89 0.058(8) 0.089(10) 0.052(7) -0.009(7) -0.008(6) -0.045(8)
C90 0.048(8) 0.092(11) 0.075(10) -0.005(8) 0.001(7) -0.031(7)
C91 0.058(9) 0.123(14) 0.074(10) 0.005(10) -0.010(8) -0.048(10)
C92 0.066(9) 0.097(12) 0.103(12) -0.004(10) -0.004(9) -0.053(9)
C93 0.050(8) 0.067(9) 0.084(10) -0.015(8) -0.013(7) -0.024(7)
C94 0.048(7) 0.091(10) 0.067(8) -0.020(8) -0.008(6) -0.037(7)
C95 0.070(10) 0.082(11) 0.101(12) -0.038(10) 0.004(9) -0.029(9)
C96 0.088(12) 0.076(11) 0.127(15) -0.029(11) -0.020(11) -0.032(9)
C97 0.076(10) 0.088(10) 0.065(9) 0.004(7) -0.018(7) -0.051(9)
C98 0.075(9) 0.086(10) 0.069(9) 0.002(8) -0.015(7) -0.051(8)
C99 0.088(11) 0.083(10) 0.081(10) 0.003(8) -0.020(8) -0.061(9)
C100 0.095(11) 0.067(8) 0.060(8) -0.013(7) -0.020(8) -0.042(8)
C101 0.092(10) 0.062(8) 0.064(8) -0.008(7) -0.024(7) -0.038(8)
C102 0.071(5) 0.187(9) 0.169(9) -0.121(8) 0.002(6) -0.021(6)
C103 0.071(5) 0.187(9) 0.169(9) -0.121(8) 0.002(6) -0.021(6)
C104 0.071(5) 0.187(9) 0.169(9) -0.121(8) 0.002(6) -0.021(6)
C105 0.071(5) 0.187(9) 0.169(9) -0.121(8) 0.002(6) -0.021(6)
C106 0.071(5) 0.187(9) 0.169(9) -0.121(8) 0.002(6) -0.021(6)
C107 0.124(16) 0.109(14) 0.085(12) -0.041(10) -0.025(11) -0.041(12)
C108 0.107(14) 0.147(17) 0.109(14) -0.088(13) -0.007(11) -0.038(13)
O1 0.187(18) 0.23(2) 0.31(2) -0.152(19) 0.026(17) -0.090(16)
O8 0.79(5) 0.68(4) 0.29(3) -0.17(4) 0.04(4) -0.560
O13 0.051(5) 0.047(4) 0.074(5) -0.015(4) -0.013(4) -0.015(4)
O14 0.098(9) 0.201(14) 0.109(9) -0.035(9) 0.017(7) -0.092(9)
O15 0.076(7) 0.155(11) 0.150(11) -0.068(9) 0.028(7) -0.057(8)

loop_
_atom_type_symbol
_atom_type_description
_atom_type_scat_dispersion_real
_atom_type_scat_dispersion_imag
_atom_type_scat_source
C C 0.0033 0.0016 'International Tables Vol C Tables 4.2.6.8 and 6.1.1.4'
H H 0.0000 0.0000 'International Tables Vol C Tables 4.2.6.8 and 6.1.1.4'
N N 0.0061 0.0033 'International Tables Vol C Tables 4.2.6.8 and 6.1.1.4'
O O 0.0106 0.0060 'International Tables Vol C Tables 4.2.6.8 and 6.1.1.4'
In In -0.7276 1.3100 'International Tables Vol C Tables 4.2.6.8 and 6.1.1.4'
S S 0.1246 0.1234 'International Tables Vol C Tables 4.2.6.8 and 6.1.1.4'
Ni Ni 0.3393 1.1124 'International Tables Vol C Tables 4.2.6.8 and 6.1.1.4'
Na Na 0.0362 0.0249 'International Tables Vol C Tables 4.2.6.8 and 6.1.1.4'

loop_
_geom_angle_atom_site_label_1
_geom_angle_atom_site_label_2
_geom_angle_atom_site_label_3
_geom_angle
_geom_angle_site_symmetry_1
_geom_angle_site_symmetry_3
_geom_angle_publ_flag
S3 In1 S7 112.14(9) . . ?
S3 In1 S2 115.67(9) . . ?
S7 In1 S2 115.43(9) . . ?
S3 In1 S1 105.83(9) . . ?
S7 In1 S1 98.90(9) . . ?
S2 In1 S1 106.76(8) . . ?
S2 In2 S4 111.83(9) . . ?
S2 In2 S12 110.90(8) . . ?
S4 In2 S12 107.15(9) . . ?
S2 In2 S5 106.55(9) . . ?
S4 In2 S5 109.79(9) . . ?
S12 In2 S5 110.67(8) . . ?
S3 In3 S6 110.31(9) . . ?
S3 In3 S13 107.47(9) . . ?
S6 In3 S13 108.03(9) . . ?
S3 In3 S5 112.01(9) . . ?
S6 In3 S5 109.24(10) . . ?
S13 In3 S5 109.68(8) . . ?
S9 In4 S14 113.76(10) . . ?
S9 In4 S4 112.40(10) . . ?
S14 In4 S4 114.98(9) . . ?
S9 In4 S8 109.78(11) . . ?
S14 In4 S8 98.93(10) . . ?
S4 In4 S8 105.69(11) . . ?
S10 In5 S9 109.49(10) . . ?
S10 In5 S15 107.13(9) . . ?
S9 In5 S15 107.46(10) . . ?
S10 In5 S5 110.68(10) . . ?
S9 In5 S5 111.92(9) . . ?
S15 In5 S5 109.99(8) . . ?
S6 In6 S16 114.32(10) . . ?
S6 In6 S10 113.66(10) . . ?
S16 In6 S10 111.75(10) . . ?
S6 In6 S11 106.64(11) . . ?
S16 In6 S11 103.83(11) . . ?
S10 In6 S11 105.60(11) . . ?
S7 In7 S17 107.98(8) . . ?
S7 In7 S13 110.93(8) . . ?
S17 In7 S13 108.60(8) . . ?
S7 In7 S12 107.13(8) . . ?
S17 In7 S12 111.84(8) . . ?
S13 In7 S12 110.34(8) . . ?
S14 In8 S18 106.28(9) . . ?
S14 In8 S15 107.39(9) . . ?
S18 In8 S15 111.36(9) . . ?
S14 In8 S12 111.34(9) . . ?
S18 In8 S12 110.47(8) . . ?
S15 In8 S12 109.91(8) . . ?
S19 In9 S16 109.49(9) . . ?
S19 In9 S13 113.30(9) . . ?
S16 In9 S13 109.28(9) . . ?
S19 In9 S15 108.52(9) . . ?
S16 In9 S15 109.49(9) . . ?
S13 In9 S15 106.67(8) . . ?
S19 In10 S17 117.33(9) . . ?
S19 In10 S18 109.90(9) . . ?
S17 In10 S18 112.97(8) . . ?
S19 In10 S20 107.65(9) . . ?
S17 In10 S20 106.09(9) . . ?
S18 In10 S20 101.45(9) . . ?
In2 S2 In1 103.42(9) . . ?
In3 S3 In1 103.60(10) . . ?
In2 S4 In4 106.08(9) . . ?
In5 S5 In2 107.87(9) . . ?
In5 S5 In3 108.80(9) . . ?
In2 S5 In3 109.36(9) . . ?
In3 S6 In6 105.91(11) . . ?
In7 S7 In1 104.00(9) . . ?
In5 S9 In4 104.35(10) . . ?
In5 S10 In6 106.14(10) . . ?
In8 S12 In7 106.27(8) . . ?
In8 S12 In2 109.70(9) . . ?
In7 S12 In2 109.94(9) . . ?
In9 S13 In7 109.26(9) . . ?
In9 S13 In3 111.64(9) . . ?
In7 S13 In3 108.87(8) . . ?
In8 S14 In4 103.49(10) . . ?
In8 S15 In5 110.87(9) . . ?
In8 S15 In9 108.69(9) . . ?
In5 S15 In9 111.68(10) . . ?
In9 S16 In6 105.28(9) . . ?
In7 S17 In10 104.39(9) . . ?
In8 S18 In10 104.40(9) . . ?
In9 S19 In10 104.56(9) . . ?
N4 Ni1 N3 80.2(3) . . ?
N4 Ni1 N5 95.1(3) . . ?
N3 Ni1 N5 171.4(3) . . ?
N4 Ni1 N1 172.7(3) . . ?
N3 Ni1 N1 96.5(3) . . ?
N5 Ni1 N1 88.9(3) . . ?
N4 Ni1 N2 93.6(3) . . ?
N3 Ni1 N2 91.8(3) . . ?
N5 Ni1 N2 95.7(3) . . ?
N1 Ni1 N2 80.0(3) . . ?
N4 Ni1 N6 94.9(3) . . ?
N3 Ni1 N6 92.8(3) . . ?
N5 Ni1 N6 80.3(3) . . ?
N1 Ni1 N6 91.7(3) . . ?
N2 Ni1 N6 170.9(3) . . ?
N10 Ni2 N7 166.1(3) . . ?
N10 Ni2 N12 95.9(3) . . ?
N7 Ni2 N12 96.2(3) . . ?
N10 Ni2 N11 93.5(3) . . ?
N7 Ni2 N11 95.6(3) . . ?
N12 Ni2 N11 79.2(3) . . ?
N10 Ni2 N8 91.9(3) . . ?
N7 Ni2 N8 79.6(3) . . ?
N12 Ni2 N8 97.8(3) . . ?
N11 Ni2 N8 174.0(3) . . ?
N10 Ni2 N9 79.7(3) . . ?
N7 Ni2 N9 89.4(3) . . ?
N12 Ni2 N9 170.2(3) . . ?
N11 Ni2 N9 92.3(3) . . ?
N8 Ni2 N9 91.1(3) . . ?
N18 Ni3 N13 96.3(6) . . ?
N18 Ni3 N16 91.4(5) . . ?
N13 Ni3 N16 169.7(4) . . ?
N18 Ni3 N14 94.3(4) . . ?
N13 Ni3 N14 79.6(4) . . ?
N16 Ni3 N14 93.0(4) . . ?
N18 Ni3 N15 169.7(5) . . ?
N13 Ni3 N15 93.7(5) . . ?
N16 Ni3 N15 78.9(4) . . ?
N14 Ni3 N15 89.6(4) . . ?
N18 Ni3 N17 80.4(4) . . ?
N13 Ni3 N17 93.7(4) . . ?
N16 Ni3 N17 94.4(4) . . ?
N14 Ni3 N17 171.0(4) . . ?
N15 Ni3 N17 96.8(4) . . ?
C1 N1 C5 117.2(9) . . ?
C1 N1 Ni1 130.2(7) . . ?
C5 N1 Ni1 112.5(7) . . ?
C6 N2 C10 118.3(9) . . ?
C6 N2 Ni1 129.4(7) . . ?
C10 N2 Ni1 112.1(6) . . ?
C13 N3 C17 117.4(8) . . ?
C13 N3 Ni1 129.6(7) . . ?
C17 N3 Ni1 113.0(6) . . ?
C18 N4 C22 116.3(8) . . ?
C18 N4 Ni1 130.9(7) . . ?
C22 N4 Ni1 112.8(6) . . ?
C25 N5 C29 118.9(8) . . ?
C25 N5 Ni1 128.9(7) . . ?
C29 N5 Ni1 112.1(6) . . ?
C30 N6 C34 118.3(8) . . ?
C30 N6 Ni1 129.8(6) . . ?
C34 N6 Ni1 111.5(6) . . ?
C37 N7 C41 118.1(8) . . ?
C37 N7 Ni2 128.8(7) . . ?
C41 N7 Ni2 112.2(6) . . ?
C42 N8 C46 119.0(8) . . ?
C42 N8 Ni2 129.6(7) . . ?
C46 N8 Ni2 111.0(6) . . ?
C49 N9 C53 117.4(8) . . ?
C49 N9 Ni2 130.4(7) . . ?
C53 N9 Ni2 112.2(6) . . ?
C54 N10 C58 118.7(8) . . ?
C54 N10 Ni2 128.5(6) . . ?
C58 N10 Ni2 112.8(6) . . ?
C61 N11 C65 118.3(8) . . ?
C61 N11 Ni2 129.3(6) . . ?
C65 N11 Ni2 112.4(6) . . ?
C66 N12 C70 118.0(8) . . ?
C66 N12 Ni2 128.9(6) . . ?
C70 N12 Ni2 113.1(6) . . ?
C73 N13 C77 115.8(13) . . ?
C73 N13 Ni3 130.6(11) . . ?
C77 N13 Ni3 113.6(9) . . ?
C82 N14 C78 117.3(12) . . ?
C82 N14 Ni3 112.9(8) . . ?
C78 N14 Ni3 129.7(10) . . ?
C85 N15 C89 117.6(12) . . ?
C85 N15 Ni3 130.6(11) . . ?
C89 N15 Ni3 111.7(7) . . ?
C90 N16 C94 116.1(12) . . ?
C90 N16 Ni3 130.2(9) . . ?
C94 N16 Ni3 113.4(8) . . ?
C97 N17 C101 119.0(11) . . ?
C97 N17 Ni3 130.0(9) . . ?
C101 N17 Ni3 111.0(9) . . ?
C102 N18 C106 116.0(15) . . ?
C102 N18 Ni3 128.7(11) . . ?
C106 N18 Ni3 114.1(10) . . ?
N1 C1 C2 124.2(11) . . ?
N1 C1 H1 117.9 . . ?
C2 C1 H1 117.9 . . ?
C3 C2 C1 117.5(11) . . ?
C3 C2 H2 121.2 . . ?
C1 C2 H2 121.2 . . ?
C2 C3 C4 121.8(11) . . ?
C2 C3 H3 119.1 . . ?
C4 C3 H3 119.1 . . ?
C3 C4 C5 115.9(10) . . ?
C3 C4 C11 125.6(11) . . ?
C5 C4 C11 118.4(11) . . ?
N1 C5 C4 123.3(10) . . ?
N1 C5 C10 118.0(9) . . ?
C4 C5 C10 118.7(10) . . ?
N2 C6 C7 123.7(11) . . ?
N2 C6 H6 118.1 . . ?
C7 C6 H6 118.1 . . ?
C8 C7 C6 118.5(12) . . ?
C8 C7 H7 120.7 . . ?
C6 C7 H7 120.7 . . ?
C7 C8 C9 120.2(11) . . ?
C7 C8 H8 119.9 . . ?
C9 C8 H8 119.9 . . ?
C8 C9 C10 118.1(11) . . ?
C8 C9 C12 124.6(11) . . ?
C10 C9 C12 117.2(11) . . ?
N2 C10 C9 121.1(10) . . ?
N2 C10 C5 117.3(9) . . ?
C9 C10 C5 121.6(10) . . ?
C12 C11 C4 122.4(12) . . ?
C12 C11 H11 118.8 . . ?
C4 C11 H11 118.8 . . ?
C11 C12 C9 121.5(11) . . ?
C11 C12 H12 119.2 . . ?
C9 C12 H12 119.2 . . ?
N3 C13 C14 124.1(10) . . ?
N3 C13 H13 118.0 . . ?
C14 C13 H13 118.0 . . ?
C15 C14 C13 118.1(10) . . ?
C15 C14 H14 120.9 . . ?
C13 C14 H14 120.9 . . ?
C14 C15 C16 120.6(9) . . ?
C14 C15 H15 119.7 . . ?
C16 C15 H15 119.7 . . ?
C17 C16 C15 117.2(9) . . ?
C17 C16 C23 117.2(10) . . ?
C15 C16 C23 125.6(10) . . ?
N3 C17 C16 122.5(9) . . ?
N3 C17 C22 117.2(8) . . ?
C16 C17 C22 120.3(9) . . ?
N4 C18 C19 125.8(10) . . ?
N4 C18 H18 117.1 . . ?
C19 C18 H18 117.1 . . ?
C18 C19 C20 117.9(11) . . ?
C18 C19 H19 121.1 . . ?
C20 C19 H19 121.1 . . ?
C19 C20 C21 120.1(10) . . ?
C19 C20 H20 119.9 . . ?
C21 C20 H20 119.9 . . ?
C20 C21 C22 116.7(10) . . ?
C20 C21 C24 124.4(10) . . ?
C22 C21 C24 118.9(10) . . ?
N4 C22 C21 123.2(9) . . ?
N4 C22 C17 116.7(8) . . ?
C21 C22 C17 120.1(9) . . ?
C24 C23 C16 122.8(10) . . ?
C24 C23 H23 118.6 . . ?
C16 C23 H23 118.6 . . ?
C23 C24 C21 120.8(10) . . ?
C23 C24 H24 119.6 . . ?
C21 C24 H24 119.6 . . ?
N5 C25 C26 121.9(10) . . ?
N5 C25 H25 119.1 . . ?
C26 C25 H25 119.1 . . ?
C27 C26 C25 120.1(10) . . ?
C27 C26 H26 119.9 . . ?
C25 C26 H26 119.9 . . ?
C26 C27 C28 118.9(9) . . ?
C26 C27 H27 120.5 . . ?
C28 C27 H27 120.5 . . ?
C29 C28 C27 117.8(9) . . ?
C29 C28 C35 118.3(9) . . ?
C27 C28 C35 123.9(9) . . ?
N5 C29 C28 122.4(9) . . ?
N5 C29 C34 118.1(8) . . ?
C28 C29 C34 119.5(8) . . ?
N6 C30 C31 123.4(9) . . ?
N6 C30 H30 118.3 . . ?
C31 C30 H30 118.3 . . ?
C32 C31 C30 119.9(9) . . ?
C32 C31 H31 120.1 . . ?
C30 C31 H31 120.1 . . ?
C31 C32 C33 118.2(9) . . ?
C31 C32 H32 120.9 . . ?
C33 C32 H32 120.9 . . ?
C34 C33 C36 119.0(9) . . ?
C34 C33 C32 118.2(8) . . ?
C36 C33 C32 122.8(9) . . ?
N6 C34 C33 122.0(8) . . ?
N6 C34 C29 117.5(8) . . ?
C33 C34 C29 120.5(8) . . ?
C36 C35 C28 120.8(9) . . ?
C36 C35 H35 119.6 . . ?
C28 C35 H35 119.6 . . ?
C35 C36 C33 121.7(9) . . ?
C35 C36 H36 119.2 . . ?
C33 C36 H36 119.2 . . ?
N7 C37 C38 123.7(10) . . ?
N7 C37 H37 118.2 . . ?
C38 C37 H37 118.2 . . ?
C39 C38 C37 120.0(11) . . ?
C39 C38 H38 120.0 . . ?
C37 C38 H38 120.0 . . ?
C38 C39 C40 118.5(10) . . ?
C38 C39 H39 120.8 . . ?
C40 C39 H39 120.8 . . ?
C39 C40 C41 118.4(10) . . ?
C39 C40 C47 124.3(10) . . ?
C41 C40 C47 117.3(11) . . ?
N7 C41 C46 117.2(8) . . ?
N7 C41 C40 121.3(9) . . ?
C46 C41 C40 121.5(9) . . ?
N8 C42 C43 122.5(10) . . ?
N8 C42 H42 118.8 . . ?
C43 C42 H42 118.8 . . ?
C44 C43 C42 119.4(11) . . ?
C44 C43 H43 120.3 . . ?
C42 C43 H43 120.3 . . ?
C43 C44 C45 119.8(10) . . ?
C43 C44 H44 120.1 . . ?
C45 C44 H44 120.1 . . ?
C44 C45 C46 117.6(10) . . ?
C44 C45 C48 124.5(10) . . ?
C46 C45 C48 117.8(10) . . ?
N8 C46 C41 118.4(8) . . ?
N8 C46 C45 121.7(9) . . ?
C41 C46 C45 120.0(9) . . ?
C48 C47 C40 121.0(11) . . ?
C48 C47 H47 119.5 . . ?
C40 C47 H47 119.5 . . ?
C47 C48 C45 122.4(11) . . ?
C47 C48 H48 118.8 . . ?
C45 C48 H48 118.8 . . ?
N9 C49 C50 123.7(10) . . ?
N9 C49 H49 118.2 . . ?
C50 C49 H49 118.2 . . ?
C51 C50 C49 118.4(10) . . ?
C51 C50 H50 120.8 . . ?
C49 C50 H50 120.8 . . ?
C50 C51 C52 121.4(9) . . ?
C50 C51 H51 119.3 . . ?
C52 C51 H51 119.3 . . ?
C53 C52 C51 115.5(9) . . ?
C53 C52 C59 121.0(10) . . ?
C51 C52 C59 123.5(9) . . ?
N9 C53 C52 123.6(9) . . ?
N9 C53 C58 117.2(8) . . ?
C52 C53 C58 119.2(9) . . ?
N10 C54 C55 121.8(9) . . ?
N10 C54 H54 119.1 . . ?
C55 C54 H54 119.1 . . ?
C56 C55 C54 120.9(9) . . ?
C56 C55 H55 119.6 . . ?
C54 C55 H55 119.6 . . ?
C55 C56 C57 118.8(9) . . ?
C55 C56 H56 120.6 . . ?
C57 C56 H56 120.6 . . ?
C58 C57 C56 117.4(9) . . ?
C58 C57 C60 118.2(9) . . ?
C56 C57 C60 124.4(9) . . ?
N10 C58 C57 122.3(9) . . ?
N10 C58 C53 117.9(8) . . ?
C57 C58 C53 119.7(8) . . ?
C60 C59 C52 118.9(10) . . ?
C60 C59 H59 120.5 . . ?
C52 C59 H59 120.5 . . ?
C59 C60 C57 122.9(10) . . ?
C59 C60 H60 118.5 . . ?
C57 C60 H60 118.5 . . ?
N11 C61 C62 123.3(10) . . ?
N11 C61 H61 118.3 . . ?
C62 C61 H61 118.3 . . ?
C63 C62 C61 119.0(10) . . ?
C63 C62 H62 120.5 . . ?
C61 C62 H62 120.5 . . ?
C62 C63 C64 119.6(10) . . ?
C62 C63 H63 120.2 . . ?
C64 C63 H63 120.2 . . ?
C63 C64 C65 117.2(9) . . ?
C63 C64 C71 124.2(9) . . ?
C65 C64 C71 118.6(9) . . ?
N11 C65 C64 122.5(9) . . ?
N11 C65 C70 116.7(8) . . ?
C64 C65 C70 120.8(9) . . ?
N12 C66 C67 123.2(9) . . ?
N12 C66 H66 118.4 . . ?
C67 C66 H66 118.4 . . ?
C68 C67 C66 119.5(9) . . ?
C68 C67 H67 120.2 . . ?
C66 C67 H67 120.2 . . ?
C67 C68 C69 119.1(9) . . ?
C67 C68 H68 120.5 . . ?
C69 C68 H68 120.5 . . ?
C70 C69 C68 117.3(9) . . ?
C70 C69 C72 119.8(10) . . ?
C68 C69 C72 122.9(9) . . ?
N12 C70 C69 122.9(9) . . ?
N12 C70 C65 118.0(8) . . ?
C69 C70 C65 119.0(8) . . ?
C72 C71 C64 121.2(9) . . ?
C72 C71 H71 119.4 . . ?
C64 C71 H71 119.4 . . ?
C71 C72 C69 120.6(9) . . ?
C71 C72 H72 119.7 . . ?
C69 C72 H72 119.7 . . ?
N13 C73 C74 123.7(16) . . ?
N13 C73 H73 118.1 . . ?
C74 C73 H73 118.1 . . ?
C75 C74 C73 119.6(17) . . ?
C75 C74 H74 120.2 . . ?
C73 C74 H74 120.2 . . ?
C74 C75 C76 119.2(17) . . ?
C74 C75 H75 120.4 . . ?
C76 C75 H75 120.4 . . ?
C77 C76 C75 118.2(15) . . ?
C77 C76 C83 117.4(15) . . ?
C75 C76 C83 124.4(16) . . ?
N13 C77 C76 123.2(13) . . ?
N13 C77 C82 116.5(12) . . ?
C76 C77 C82 120.2(13) . . ?
N14 C78 C79 122.2(14) . . ?
N14 C78 H78 118.9 . . ?
C79 C78 H78 118.9 . . ?
C80 C79 C78 118.7(14) . . ?
C80 C79 H79 120.7 . . ?
C78 C79 H79 120.7 . . ?
C79 C80 C81 120.5(14) . . ?
C79 C80 H80 119.7 . . ?
C81 C80 H80 119.7 . . ?
C80 C81 C82 116.5(14) . . ?
C80 C81 C84 123.2(14) . . ?
C82 C81 C84 120.2(14) . . ?
N14 C82 C81 124.7(13) . . ?
N14 C82 C77 116.9(12) . . ?
C81 C82 C77 118.4(13) . . ?
C84 C83 C76 123.2(16) . . ?
C84 C83 H83 118.4 . . ?
C76 C83 H83 118.4 . . ?
C83 C84 C81 120.5(15) . . ?
C83 C84 H84 119.8 . . ?
C81 C84 H84 119.8 . . ?
N15 C85 C86 124.2(15) . . ?
N15 C85 H85 117.9 . . ?
C86 C85 H85 117.9 . . ?
C85 C86 C87 117.3(14) . . ?
C85 C86 H86 121.3 . . ?
C87 C86 H86 121.3 . . ?
C88 C87 C86 121.5(15) . . ?
C88 C87 H87 119.3 . . ?
C86 C87 H87 119.3 . . ?
C87 C88 C95 125.8(15) . . ?
C87 C88 C89 115.2(15) . . ?
C95 C88 C89 119.0(13) . . ?
N15 C89 C94 117.8(12) . . ?
N15 C89 C88 124.2(12) . . ?
C94 C89 C88 118.0(13) . . ?
N16 C90 C91 127.1(14) . . ?
N16 C90 H90 116.4 . . ?
C91 C90 H90 116.4 . . ?
C92 C91 C90 115.4(14) . . ?
C92 C91 H91 122.3 . . ?
C90 C91 H91 122.3 . . ?
C91 C92 C93 123.3(15) . . ?
C91 C92 H92 118.4 . . ?
C93 C92 H92 118.4 . . ?
C92 C93 C96 124.4(15) . . ?
C92 C93 C94 116.1(13) . . ?
C96 C93 C94 119.5(14) . . ?
N16 C94 C89 117.5(13) . . ?
N16 C94 C93 121.6(12) . . ?
C89 C94 C93 120.7(12) . . ?
C96 C95 C88 123.0(14) . . ?
C96 C95 H95 118.5 . . ?
C88 C95 H95 118.5 . . ?
C95 C96 C93 119.7(16) . . ?
C95 C96 H96 120.1 . . ?
C93 C96 H96 120.1 . . ?
N17 C97 C98 124.0(13) . . ?
N17 C97 H97 118.0 . . ?
C98 C97 H97 118.0 . . ?
C99 C98 C97 117.7(14) . . ?
C99 C98 H98 121.1 . . ?
C97 C98 H98 121.1 . . ?
C98 C99 C100 121.7(12) . . ?
C98 C99 H99 119.1 . . ?
C100 C99 H99 119.1 . . ?
C99 C100 C107 126.1(14) . . ?
C99 C100 C101 115.8(12) . . ?
C107 C100 C101 117.9(14) . . ?
N17 C101 C100 121.7(13) . . ?
N17 C101 C106 118.8(12) . . ?
C100 C101 C106 119.5(14) . . ?
N18 C102 C103 125.2(17) . . ?
N18 C102 H102 117.4 . . ?
C103 C102 H102 117.4 . . ?
C104 C103 C102 115.3(18) . . ?
C104 C103 H103 122.3 . . ?
C102 C103 H103 122.3 . . ?
C103 C104 C105 120.3(17) . . ?
C103 C104 H104 119.9 . . ?
C105 C104 H104 119.9 . . ?
C106 C105 C104 117.0(17) . . ?
C106 C105 C108 120.3(17) . . ?
C104 C105 C108 122.6(17) . . ?
N18 C106 C105 125.2(17) . . ?
N18 C106 C101 115.2(15) . . ?
C105 C106 C101 119.6(16) . . ?
C108 C107 C100 123.4(15) . . ?
C108 C107 H107 118.3 . . ?
C100 C107 H107 118.3 . . ?
C107 C108 C105 119.0(15) . . ?
C107 C108 H108 120.5 . . ?
C105 C108 H108 120.5 . . ?

loop_
_geom_bond_atom_site_label_1
_geom_bond_atom_site_label_2
_geom_bond_distance
_geom_bond_site_symmetry_2
_geom_bond_publ_flag
In1 S3 2.429(3) . ?
In1 S7 2.452(2) . ?
In1 S2 2.461(3) . ?
In1 S1 2.489(2) . ?
In2 S2 2.406(2) . ?
In2 S4 2.427(3) . ?
In2 S12 2.514(2) . ?
In2 S5 2.514(3) . ?
In3 S3 2.396(3) . ?
In3 S6 2.419(3) . ?
In3 S13 2.519(2) . ?
In3 S5 2.522(2) . ?
In4 S9 2.430(3) . ?
In4 S14 2.448(3) . ?
In4 S4 2.451(3) . ?
In4 S8 2.484(3) . ?
In5 S10 2.411(3) . ?
In5 S9 2.422(3) . ?
In5 S15 2.493(3) . ?
In5 S5 2.495(2) . ?
In6 S6 2.444(3) . ?
In6 S16 2.449(3) . ?
In6 S10 2.456(3) . ?
In6 S11 2.474(3) . ?
In7 S7 2.407(2) . ?
In7 S17 2.414(2) . ?
In7 S13 2.508(2) . ?
In7 S12 2.508(2) . ?
In8 S14 2.411(2) . ?
In8 S18 2.419(2) . ?
In8 S15 2.485(3) . ?
In8 S12 2.494(2) . ?
In9 S19 2.407(2) . ?
In9 S16 2.418(3) . ?
In9 S13 2.498(2) . ?
In9 S15 2.505(2) . ?
In10 S19 2.436(3) . ?
In10 S17 2.444(2) . ?
In10 S18 2.467(2) . ?
In10 S20 2.482(3) . ?
Ni1 N4 2.070(8) . ?
Ni1 N3 2.075(7) . ?
Ni1 N5 2.086(8) . ?
Ni1 N1 2.090(8) . ?
Ni1 N2 2.091(8) . ?
Ni1 N6 2.092(7) . ?
Ni2 N10 2.078(7) . ?
Ni2 N7 2.087(8) . ?
Ni2 N12 2.088(7) . ?
Ni2 N11 2.110(8) . ?
Ni2 N8 2.113(8) . ?
Ni2 N9 2.113(7) . ?
Ni3 N18 2.031(12) . ?
Ni3 N13 2.044(11) . ?
Ni3 N16 2.062(10) . ?
Ni3 N14 2.107(10) . ?
Ni3 N15 2.121(10) . ?
Ni3 N17 2.123(10) . ?
N1 C1 1.339(13) . ?
N1 C5 1.354(12) . ?
N2 C6 1.310(12) . ?
N2 C10 1.374(12) . ?
N3 C13 1.317(12) . ?
N3 C17 1.366(11) . ?
N4 C18 1.307(12) . ?
N4 C22 1.384(12) . ?
N5 C25 1.337(12) . ?
N5 C29 1.359(11) . ?
N6 C30 1.300(11) . ?
N6 C34 1.375(10) . ?
N7 C37 1.306(12) . ?
N7 C41 1.374(12) . ?
N8 C42 1.314(12) . ?
N8 C46 1.373(12) . ?
N9 C49 1.330(12) . ?
N9 C53 1.354(11) . ?
N10 C54 1.327(11) . ?
N10 C58 1.357(11) . ?
N11 C61 1.302(12) . ?
N11 C65 1.380(11) . ?
N12 C66 1.319(12) . ?
N12 C70 1.361(11) . ?
N13 C73 1.340(17) . ?
N13 C77 1.371(15) . ?
N14 C82 1.327(16) . ?
N14 C78 1.340(15) . ?
N15 C85 1.318(15) . ?
N15 C89 1.359(16) . ?
N16 C90 1.322(15) . ?
N16 C94 1.370(15) . ?
N17 C97 1.325(16) . ?
N17 C101 1.351(15) . ?
N18 C102 1.301(19) . ?
N18 C106 1.40(2) . ?
C1 C2 1.400(14) . ?
C1 H1 0.9400 . ?
C2 C3 1.356(17) . ?
C2 H2 0.9400 . ?
C3 C4 1.409(17) . ?
C3 H3 0.9400 . ?
C4 C5 1.417(14) . ?
C4 C11 1.434(17) . ?
C5 C10 1.419(14) . ?
C6 C7 1.384(15) . ?
C6 H6 0.9400 . ?
C7 C8 1.371(17) . ?
C7 H7 0.9400 . ?
C8 C9 1.375(16) . ?
C8 H8 0.9400 . ?
C9 C10 1.411(13) . ?
C9 C12 1.444(16) . ?
C11 C12 1.316(18) . ?
C11 H11 0.9400 . ?
C12 H12 0.9400 . ?
C13 C14 1.402(13) . ?
C13 H13 0.9400 . ?
C14 C15 1.343(14) . ?
C14 H14 0.9400 . ?
C15 C16 1.407(14) . ?
C15 H15 0.9400 . ?
C16 C17 1.396(13) . ?
C16 C23 1.456(15) . ?
C17 C22 1.424(13) . ?
C18 C19 1.379(14) . ?
C18 H18 0.9400 . ?
C19 C20 1.386(16) . ?
C19 H19 0.9400 . ?
C20 C21 1.401(15) . ?
C20 H20 0.9400 . ?
C21 C22 1.409(13) . ?
C21 C24 1.424(14) . ?
C23 C24 1.318(15) . ?
C23 H23 0.9400 . ?
C24 H24 0.9400 . ?
C25 C26 1.406(13) . ?
C25 H25 0.9400 . ?
C26 C27 1.372(14) . ?
C26 H26 0.9400 . ?
C27 C28 1.415(14) . ?
C27 H27 0.9400 . ?
C28 C29 1.413(12) . ?
C28 C35 1.435(13) . ?
C29 C34 1.417(12) . ?
C30 C31 1.396(13) . ?
C30 H30 0.9400 . ?
C31 C32 1.359(13) . ?
C31 H31 0.9400 . ?
C32 C33 1.426(13) . ?
C32 H32 0.9400 . ?
C33 C34 1.388(12) . ?
C33 C36 1.413(12) . ?
C35 C36 1.343(14) . ?
C35 H35 0.9400 . ?
C36 H36 0.9400 . ?
C37 C38 1.405(14) . ?
C37 H37 0.9400 . ?
C38 C39 1.351(16) . ?
C38 H38 0.9400 . ?
C39 C40 1.413(15) . ?
C39 H39 0.9400 . ?
C40 C41 1.419(13) . ?
C40 C47 1.444(16) . ?
C41 C46 1.407(13) . ?
C42 C43 1.406(14) . ?
C42 H42 0.9400 . ?
C43 C44 1.371(16) . ?
C43 H43 0.9400 . ?
C44 C45 1.392(15) . ?
C44 H44 0.9400 . ?
C45 C46 1.418(13) . ?
C45 C48 1.429(15) . ?
C47 C48 1.348(17) . ?
C47 H47 0.9400 . ?
C48 H48 0.9400 . ?
C49 C50 1.387(14) . ?
C49 H49 0.9400 . ?
C50 C51 1.345(15) . ?
C50 H50 0.9400 . ?
C51 C52 1.415(15) . ?
C51 H51 0.9400 . ?
C52 C53 1.402(12) . ?
C52 C59 1.422(14) . ?
C53 C58 1.431(12) . ?
C54 C55 1.382(13) . ?
C54 H54 0.9400 . ?
C55 C56 1.356(14) . ?
C55 H55 0.9400 . ?
C56 C57 1.410(14) . ?
C56 H56 0.9400 . ?
C57 C58 1.403(12) . ?
C57 C60 1.439(14) . ?
C59 C60 1.339(15) . ?
C59 H59 0.9400 . ?
C60 H60 0.9400 . ?
C61 C62 1.411(14) . ?
C61 H61 0.9400 . ?
C62 C63 1.373(15) . ?
C62 H62 0.9400 . ?
C63 C64 1.408(15) . ?
C63 H63 0.9400 . ?
C64 C65 1.408(13) . ?
C64 C71 1.430(13) . ?
C65 C70 1.417(13) . ?
C66 C67 1.410(13) . ?
C66 H66 0.9400 . ?
C67 C68 1.364(14) . ?
C67 H67 0.9400 . ?
C68 C69 1.417(14) . ?
C68 H68 0.9400 . ?
C69 C70 1.414(12) . ?
C69 C72 1.425(14) . ?
C71 C72 1.358(14) . ?
C71 H71 0.9400 . ?
C72 H72 0.9400 . ?
C73 C74 1.40(2) . ?
C73 H73 0.9400 . ?
C74 C75 1.34(2) . ?
C74 H74 0.9400 . ?
C75 C76 1.41(2) . ?
C75 H75 0.9400 . ?
C76 C77 1.393(19) . ?
C76 C83 1.43(2) . ?
C77 C82 1.445(18) . ?
C78 C79 1.397(18) . ?
C78 H78 0.9400 . ?
C79 C80 1.37(2) . ?
C79 H79 0.9400 . ?
C80 C81 1.37(2) . ?
C80 H80 0.9400 . ?
C81 C82 1.399(17) . ?
C81 C84 1.40(2) . ?
C83 C84 1.32(2) . ?
C83 H83 0.9400 . ?
C84 H84 0.9400 . ?
C85 C86 1.38(2) . ?
C85 H85 0.9400 . ?
C86 C87 1.44(2) . ?
C86 H86 0.9400 . ?
C87 C88 1.359(19) . ?
C87 H87 0.9400 . ?
C88 C95 1.40(2) . ?
C88 C89 1.446(18) . ?
C89 C94 1.390(16) . ?
C90 C91 1.399(19) . ?
C90 H90 0.9400 . ?
C91 C92 1.346(19) . ?
C91 H91 0.9400 . ?
C92 C93 1.390(19) . ?
C92 H92 0.9400 . ?
C93 C96 1.392(19) . ?
C93 C94 1.449(18) . ?
C95 C96 1.36(2) . ?
C95 H95 0.9400 . ?
C96 H96 0.9400 . ?
C97 C98 1.374(16) . ?
C97 H97 0.9400 . ?
C98 C99 1.369(17) . ?
C98 H98 0.9400 . ?
C99 C100 1.400(18) . ?
C99 H99 0.9400 . ?
C100 C107 1.421(19) . ?
C100 C101 1.432(16) . ?
C101 C106 1.44(2) . ?
C102 C103 1.48(2) . ?
C102 H102 0.9400 . ?
C103 C104 1.41(2) . ?
C103 H103 0.9400 . ?
C104 C105 1.42(2) . ?
C104 H104 0.9400 . ?
C105 C106 1.40(2) . ?
C105 C108 1.45(2) . ?
C107 C108 1.35(2) . ?
C107 H107 0.9400 . ?
C108 H108 0.9400 . ?

loop_
_geom_torsion_atom_site_label_1
_geom_torsion_atom_site_label_2
_geom_torsion_atom_site_label_3
_geom_torsion_atom_site_label_4
_geom_torsion
_geom_torsion_site_symmetry_1
_geom_torsion_site_symmetry_2
_geom_torsion_site_symmetry_3
_geom_torsion_site_symmetry_4
_geom_torsion_publ_flag
S4 In2 S2 In1 176.27(9) . . . . ?
S12 In2 S2 In1 56.74(12) . . . . ?
S5 In2 S2 In1 -63.76(11) . . . . ?
S3 In1 S2 In2 69.67(12) . . . . ?
S7 In1 S2 In2 -64.09(12) . . . . ?
S1 In1 S2 In2 -172.89(10) . . . . ?
S6 In3 S3 In1 177.31(10) . . . . ?
S13 In3 S3 In1 -65.14(11) . . . . ?
S5 In3 S3 In1 55.40(12) . . . . ?
S7 In1 S3 In3 71.71(11) . . . . ?
S2 In1 S3 In3 -63.53(12) . . . . ?
S1 In1 S3 In3 178.51(9) . . . . ?
S2 In2 S4 In4 178.33(10) . . . . ?
S12 In2 S4 In4 -59.96(12) . . . . ?
S5 In2 S4 In4 60.28(12) . . . . ?
S9 In4 S4 In2 -66.34(12) . . . . ?
S14 In4 S4 In2 65.95(13) . . . . ?
S8 In4 S4 In2 173.93(11) . . . . ?
S10 In5 S5 In2 -178.21(9) . . . . ?
S9 In5 S5 In2 59.35(12) . . . . ?
S15 In5 S5 In2 -60.03(11) . . . . ?
S10 In5 S5 In3 -59.68(12) . . . . ?
S9 In5 S5 In3 177.89(10) . . . . ?
S15 In5 S5 In3 58.50(11) . . . . ?
S2 In2 S5 In5 -179.24(8) . . . . ?
S4 In2 S5 In5 -57.97(11) . . . . ?
S12 In2 S5 In5 60.11(10) . . . . ?
S2 In2 S5 In3 62.58(11) . . . . ?
S4 In2 S5 In3 -176.15(9) . . . . ?
S12 In2 S5 In3 -58.07(11) . . . . ?
S3 In3 S5 In5 -177.02(9) . . . . ?
S6 In3 S5 In5 60.46(12) . . . . ?
S13 In3 S5 In5 -57.77(11) . . . . ?
S3 In3 S5 In2 -59.42(11) . . . . ?
S6 In3 S5 In2 178.05(9) . . . . ?
S13 In3 S5 In2 59.82(11) . . . . ?
S3 In3 S6 In6 175.86(10) . . . . ?
S13 In3 S6 In6 58.66(13) . . . . ?
S5 In3 S6 In6 -60.61(13) . . . . ?
S16 In6 S6 In3 -65.84(14) . . . . ?
S10 In6 S6 In3 64.09(14) . . . . ?
S11 In6 S6 In3 -179.98(12) . . . . ?
S17 In7 S7 In1 177.05(9) . . . . ?
S13 In7 S7 In1 58.15(11) . . . . ?
S12 In7 S7 In1 -62.33(11) . . . . ?
S3 In1 S7 In7 -67.06(11) . . . . ?
S2 In1 S7 In7 68.29(12) . . . . ?
S1 In1 S7 In7 -178.27(9) . . . . ?
S10 In5 S9 In4 175.78(11) . . . . ?
S15 In5 S9 In4 59.75(13) . . . . ?
S5 In5 S9 In4 -61.11(14) . . . . ?
S14 In4 S9 In5 -67.56(14) . . . . ?
S4 In4 S9 In5 65.34(13) . . . . ?
S8 In4 S9 In5 -177.34(12) . . . . ?
S9 In5 S10 In6 -177.63(11) . . . . ?
S15 In5 S10 In6 -61.38(13) . . . . ?
S5 In5 S10 In6 58.53(13) . . . . ?
S6 In6 S10 In5 -62.61(14) . . . . ?
S16 In6 S10 In5 68.60(13) . . . . ?
S11 In6 S10 In5 -179.15(12) . . . . ?
S14 In8 S12 In7 179.32(9) . . . . ?
S18 In8 S12 In7 61.47(11) . . . . ?
S15 In8 S12 In7 -61.81(10) . . . . ?
S14 In8 S12 In2 -61.87(12) . . . . ?
S18 In8 S12 In2 -179.72(9) . . . . ?
S15 In8 S12 In2 57.00(11) . . . . ?
S7 In7 S12 In8 -179.00(9) . . . . ?
S17 In7 S12 In8 -60.86(11) . . . . ?
S13 In7 S12 In8 60.15(10) . . . . ?
S7 In7 S12 In2 62.36(11) . . . . ?
S17 In7 S12 In2 -179.51(9) . . . . ?
S13 In7 S12 In2 -58.50(11) . . . . ?
S2 In2 S12 In8 -177.15(9) . . . . ?
S4 In2 S12 In8 60.56(11) . . . . ?
S5 In2 S12 In8 -59.12(11) . . . . ?
S2 In2 S12 In7 -60.63(12) . . . . ?
S4 In2 S12 In7 177.08(9) . . . . ?
S5 In2 S12 In7 57.40(11) . . . . ?
S19 In9 S13 In7 -57.90(11) . . . . ?
S16 In9 S13 In7 179.72(9) . . . . ?
S15 In9 S13 In7 61.44(10) . . . . ?
S19 In9 S13 In3 -178.38(9) . . . . ?
S16 In9 S13 In3 59.24(11) . . . . ?
S15 In9 S13 In3 -59.04(11) . . . . ?
S7 In7 S13 In9 179.46(8) . . . . ?
S17 In7 S13 In9 60.95(10) . . . . ?
S12 In7 S13 In9 -61.98(10) . . . . ?
S7 In7 S13 In3 -58.38(11) . . . . ?
S17 In7 S13 In3 -176.89(8) . . . . ?
S12 In7 S13 In3 60.19(10) . . . . ?
S3 In3 S13 In9 -178.11(9) . . . . ?
S6 In3 S13 In9 -59.08(12) . . . . ?
S5 In3 S13 In9 59.90(11) . . . . ?
S3 In3 S13 In7 61.18(11) . . . . ?
S6 In3 S13 In7 -179.79(10) . . . . ?
S5 In3 S13 In7 -60.81(10) . . . . ?
S18 In8 S14 In4 179.13(10) . . . . ?
S15 In8 S14 In4 -61.58(12) . . . . ?
S12 In8 S14 In4 58.79(12) . . . . ?
S9 In4 S14 In8 68.40(13) . . . . ?
S4 In4 S14 In8 -63.24(13) . . . . ?
S8 In4 S14 In8 -175.28(12) . . . . ?
S14 In8 S15 In5 63.23(11) . . . . ?
S18 In8 S15 In5 179.21(9) . . . . ?
S12 In8 S15 In5 -58.04(11) . . . . ?
S14 In8 S15 In9 -173.65(9) . . . . ?
S18 In8 S15 In9 -57.67(11) . . . . ?
S12 In8 S15 In9 65.08(10) . . . . ?
S10 In5 S15 In8 -179.46(10) . . . . ?
S9 In5 S15 In8 -61.89(12) . . . . ?
S5 In5 S15 In8 60.19(11) . . . . ?
S10 In5 S15 In9 59.17(12) . . . . ?
S9 In5 S15 In9 176.74(10) . . . . ?
S5 In5 S15 In9 -61.19(12) . . . . ?
S19 In9 S15 In8 59.40(11) . . . . ?
S16 In9 S15 In8 178.87(9) . . . . ?
S13 In9 S15 In8 -62.99(11) . . . . ?
S19 In9 S15 In5 -177.97(9) . . . . ?
S16 In9 S15 In5 -58.50(12) . . . . ?
S13 In9 S15 In5 59.64(11) . . . . ?
S19 In9 S16 In6 177.26(10) . . . . ?
S13 In9 S16 In6 -58.11(12) . . . . ?
S15 In9 S16 In6 58.40(12) . . . . ?
S6 In6 S16 In9 64.90(13) . . . . ?
S10 In6 S16 In9 -65.97(12) . . . . ?
S11 In6 S16 In9 -179.32(12) . . . . ?
S7 In7 S17 In10 178.42(9) . . . . ?
S13 In7 S17 In10 -61.22(11) . . . . ?
S12 In7 S17 In10 60.79(11) . . . . ?
S19 In10 S17 In7 65.19(11) . . . . ?
S18 In10 S17 In7 -64.25(11) . . . . ?
S20 In10 S17 In7 -174.53(10) . . . . ?
S14 In8 S18 In10 176.42(10) . . . . ?
S15 In8 S18 In10 59.76(11) . . . . ?
S12 In8 S18 In10 -62.67(11) . . . . ?
S19 In10 S18 In8 -67.48(11) . . . . ?
S17 In10 S18 In8 65.67(12) . . . . ?
S20 In10 S18 In8 178.81(10) . . . . ?
S16 In9 S19 In10 175.70(9) . . . . ?
S13 In9 S19 In10 53.44(12) . . . . ?
S15 In9 S19 In10 -64.84(11) . . . . ?
S17 In10 S19 In9 -59.79(12) . . . . ?
S18 In10 S19 In9 71.08(11) . . . . ?
S20 In10 S19 In9 -179.25(10) . . . . ?
N4 Ni1 N1 C1 157(2) . . . . ?
N3 Ni1 N1 C1 93.7(9) . . . . ?
N5 Ni1 N1 C1 -79.6(9) . . . . ?
N2 Ni1 N1 C1 -175.6(9) . . . . ?
N6 Ni1 N1 C1 0.6(9) . . . . ?
N4 Ni1 N1 C5 -27(3) . . . . ?
N3 Ni1 N1 C5 -89.6(7) . . . . ?
N5 Ni1 N1 C5 97.1(7) . . . . ?
N2 Ni1 N1 C5 1.1(6) . . . . ?
N6 Ni1 N1 C5 177.3(6) . . . . ?
N4 Ni1 N2 C6 -0.4(9) . . . . ?
N3 Ni1 N2 C6 -80.7(9) . . . . ?
N5 Ni1 N2 C6 95.1(9) . . . . ?
N1 Ni1 N2 C6 -177.0(9) . . . . ?
N6 Ni1 N2 C6 158.5(16) . . . . ?
N4 Ni1 N2 C10 174.1(6) . . . . ?
N3 Ni1 N2 C10 93.7(6) . . . . ?
N5 Ni1 N2 C10 -90.4(6) . . . . ?
N1 Ni1 N2 C10 -2.6(6) . . . . ?
N6 Ni1 N2 C10 -27(2) . . . . ?
N4 Ni1 N3 C13 -178.5(8) . . . . ?
N5 Ni1 N3 C13 124(2) . . . . ?
N1 Ni1 N3 C13 -5.1(8) . . . . ?
N2 Ni1 N3 C13 -85.2(8) . . . . ?
N6 Ni1 N3 C13 87.0(8) . . . . ?
N4 Ni1 N3 C17 1.9(6) . . . . ?
N5 Ni1 N3 C17 -56(2) . . . . ?
N1 Ni1 N3 C17 175.3(6) . . . . ?
N2 Ni1 N3 C17 95.2(6) . . . . ?
N6 Ni1 N3 C17 -92.6(6) . . . . ?
N3 Ni1 N4 C18 177.6(9) . . . . ?
N5 Ni1 N4 C18 -9.7(9) . . . . ?
N1 Ni1 N4 C18 114(2) . . . . ?
N2 Ni1 N4 C18 86.3(9) . . . . ?
N6 Ni1 N4 C18 -90.4(9) . . . . ?
N3 Ni1 N4 C22 -1.7(6) . . . . ?
N5 Ni1 N4 C22 171.0(6) . . . . ?
N1 Ni1 N4 C22 -66(3) . . . . ?
N2 Ni1 N4 C22 -92.9(6) . . . . ?
N6 Ni1 N4 C22 90.4(6) . . . . ?
N4 Ni1 N5 C25 84.1(8) . . . . ?
N3 Ni1 N5 C25 140.9(19) . . . . ?
N1 Ni1 N5 C25 -89.9(8) . . . . ?
N2 Ni1 N5 C25 -10.1(9) . . . . ?
N6 Ni1 N5 C25 178.2(9) . . . . ?
N4 Ni1 N5 C29 -99.1(6) . . . . ?
N3 Ni1 N5 C29 -42(2) . . . . ?
N1 Ni1 N5 C29 87.0(6) . . . . ?
N2 Ni1 N5 C29 166.8(6) . . . . ?
N6 Ni1 N5 C29 -5.0(6) . . . . ?
N4 Ni1 N6 C30 -86.9(8) . . . . ?
N3 Ni1 N6 C30 -6.4(8) . . . . ?
N5 Ni1 N6 C30 178.8(8) . . . . ?
N1 Ni1 N6 C30 90.2(8) . . . . ?
N2 Ni1 N6 C30 114.3(19) . . . . ?
N4 Ni1 N6 C34 100.3(6) . . . . ?
N3 Ni1 N6 C34 -179.3(6) . . . . ?
N5 Ni1 N6 C34 5.9(6) . . . . ?
N1 Ni1 N6 C34 -82.7(6) . . . . ?
N2 Ni1 N6 C34 -59(2) . . . . ?
N10 Ni2 N7 C37 126.3(13) . . . . ?
N12 Ni2 N7 C37 -83.7(8) . . . . ?
N11 Ni2 N7 C37 -4.0(9) . . . . ?
N8 Ni2 N7 C37 179.5(9) . . . . ?
N9 Ni2 N7 C37 88.2(8) . . . . ?
N10 Ni2 N7 C41 -42.1(15) . . . . ?
N12 Ni2 N7 C41 107.9(6) . . . . ?
N11 Ni2 N7 C41 -172.4(6) . . . . ?
N8 Ni2 N7 C41 11.1(6) . . . . ?
N9 Ni2 N7 C41 -80.1(6) . . . . ?
N10 Ni2 N8 C42 -13.2(8) . . . . ?
N7 Ni2 N8 C42 178.0(8) . . . . ?
N12 Ni2 N8 C42 83.1(8) . . . . ?
N11 Ni2 N8 C42 142(3) . . . . ?
N9 Ni2 N8 C42 -92.9(8) . . . . ?
N10 Ni2 N8 C46 158.7(6) . . . . ?
N7 Ni2 N8 C46 -10.2(6) . . . . ?
N12 Ni2 N8 C46 -105.1(6) . . . . ?
N11 Ni2 N8 C46 -46(3) . . . . ?
N9 Ni2 N8 C46 79.0(6) . . . . ?
N10 Ni2 N9 C49 -179.2(8) . . . . ?
N7 Ni2 N9 C49 -7.9(8) . . . . ?
N12 Ni2 N9 C49 117.0(17) . . . . ?
N11 Ni2 N9 C49 87.7(8) . . . . ?
N8 Ni2 N9 C49 -87.5(8) . . . . ?
N10 Ni2 N9 C53 3.3(6) . . . . ?
N7 Ni2 N9 C53 174.6(6) . . . . ?
N12 Ni2 N9 C53 -60.5(19) . . . . ?
N11 Ni2 N9 C53 -89.9(6) . . . . ?
N8 Ni2 N9 C53 95.0(6) . . . . ?
N7 Ni2 N10 C54 139.4(11) . . . . ?
N12 Ni2 N10 C54 -10.7(8) . . . . ?
N11 Ni2 N10 C54 -90.1(8) . . . . ?
N8 Ni2 N10 C54 87.4(8) . . . . ?
N9 Ni2 N10 C54 178.1(8) . . . . ?
N7 Ni2 N10 C58 -42.7(15) . . . . ?
N12 Ni2 N10 C58 167.2(6) . . . . ?
N11 Ni2 N10 C58 87.8(6) . . . . ?
N8 Ni2 N10 C58 -94.8(6) . . . . ?
N9 Ni2 N10 C58 -4.0(6) . . . . ?
N10 Ni2 N11 C61 -77.0(9) . . . . ?
N7 Ni2 N11 C61 92.4(9) . . . . ?
N12 Ni2 N11 C61 -172.3(9) . . . . ?
N8 Ni2 N11 C61 128(3) . . . . ?
N9 Ni2 N11 C61 2.8(9) . . . . ?
N10 Ni2 N11 C65 101.8(6) . . . . ?
N7 Ni2 N11 C65 -88.8(6) . . . . ?
N12 Ni2 N11 C65 6.5(6) . . . . ?
N8 Ni2 N11 C65 -53(3) . . . . ?
N9 Ni2 N11 C65 -178.4(6) . . . . ?
N10 Ni2 N12 C66 81.9(8) . . . . ?
N7 Ni2 N12 C66 -91.1(8) . . . . ?
N11 Ni2 N12 C66 174.4(8) . . . . ?
N8 Ni2 N12 C66 -10.8(8) . . . . ?
N9 Ni2 N12 C66 144.5(16) . . . . ?
N10 Ni2 N12 C70 -99.4(6) . . . . ?
N7 Ni2 N12 C70 87.5(6) . . . . ?
N11 Ni2 N12 C70 -6.9(6) . . . . ?
N8 Ni2 N12 C70 167.9(6) . . . . ?
N9 Ni2 N12 C70 -37(2) . . . . ?
N18 Ni3 N13 C73 -85.6(17) . . . . ?
N16 Ni3 N13 C73 136(2) . . . . ?
N14 Ni3 N13 C73 -178.8(18) . . . . ?
N15 Ni3 N13 C73 92.3(17) . . . . ?
N17 Ni3 N13 C73 -4.8(17) . . . . ?
N18 Ni3 N13 C77 97.9(11) . . . . ?
N16 Ni3 N13 C77 -40(3) . . . . ?
N14 Ni3 N13 C77 4.7(11) . . . . ?
N15 Ni3 N13 C77 -84.2(11) . . . . ?
N17 Ni3 N13 C77 178.7(11) . . . . ?
N18 Ni3 N14 C82 -101.6(10) . . . . ?
N13 Ni3 N14 C82 -6.0(10) . . . . ?
N16 Ni3 N14 C82 166.8(9) . . . . ?
N15 Ni3 N14 C82 87.9(9) . . . . ?
N17 Ni3 N14 C82 -48(3) . . . . ?
N18 Ni3 N14 C78 82.2(11) . . . . ?
N13 Ni3 N14 C78 177.8(12) . . . . ?
N16 Ni3 N14 C78 -9.5(11) . . . . ?
N15 Ni3 N14 C78 -88.3(11) . . . . ?
N17 Ni3 N14 C78 136(3) . . . . ?
N18 Ni3 N15 C85 158(2) . . . . ?
N13 Ni3 N15 C85 -9.7(11) . . . . ?
N16 Ni3 N15 C85 177.6(11) . . . . ?
N14 Ni3 N15 C85 -89.3(11) . . . . ?
N17 Ni3 N15 C85 84.5(10) . . . . ?
N18 Ni3 N15 C89 -26(3) . . . . ?
N13 Ni3 N15 C89 166.2(8) . . . . ?
N16 Ni3 N15 C89 -6.5(8) . . . . ?
N14 Ni3 N15 C89 86.6(8) . . . . ?
N17 Ni3 N15 C89 -99.7(8) . . . . ?
N18 Ni3 N16 C90 -3.3(11) . . . . ?
N13 Ni3 N16 C90 135(3) . . . . ?
N14 Ni3 N16 C90 91.1(11) . . . . ?
N15 Ni3 N16 C90 -179.9(11) . . . . ?
N17 Ni3 N16 C90 -83.8(11) . . . . ?
N18 Ni3 N16 C94 -177.2(8) . . . . ?
N13 Ni3 N16 C94 -39(3) . . . . ?
N14 Ni3 N16 C94 -82.8(8) . . . . ?
N15 Ni3 N16 C94 6.2(7) . . . . ?
N17 Ni3 N16 C94 102.3(8) . . . . ?
N18 Ni3 N17 C97 175.3(12) . . . . ?
N13 Ni3 N17 C97 79.5(12) . . . . ?
N16 Ni3 N17 C97 -94.1(12) . . . . ?
N14 Ni3 N17 C97 121(3) . . . . ?
N15 Ni3 N17 C97 -14.8(12) . . . . ?
N18 Ni3 N17 C101 -5.8(9) . . . . ?
N13 Ni3 N17 C101 -101.6(9) . . . . ?
N16 Ni3 N17 C101 84.9(9) . . . . ?
N14 Ni3 N17 C101 -60(3) . . . . ?
N15 Ni3 N17 C101 164.2(8) . . . . ?
N13 Ni3 N18 C102 -93.7(18) . . . . ?
N16 Ni3 N18 C102 79.4(18) . . . . ?
N14 Ni3 N18 C102 -13.7(18) . . . . ?
N15 Ni3 N18 C102 98(3) . . . . ?
N17 Ni3 N18 C102 173.6(19) . . . . ?
N13 Ni3 N18 C106 99.2(15) . . . . ?
N16 Ni3 N18 C106 -87.7(15) . . . . ?
N14 Ni3 N18 C106 179.2(15) . . . . ?
N15 Ni3 N18 C106 -69(3) . . . . ?
N17 Ni3 N18 C106 6.5(14) . . . . ?
C5 N1 C1 C2 0.7(16) . . . . ?
Ni1 N1 C1 C2 177.3(8) . . . . ?
N1 C1 C2 C3 0.8(18) . . . . ?
C1 C2 C3 C4 -1.3(18) . . . . ?
C2 C3 C4 C5 0.3(17) . . . . ?
C2 C3 C4 C11 177.9(12) . . . . ?
C1 N1 C5 C4 -1.8(14) . . . . ?
Ni1 N1 C5 C4 -178.9(8) . . . . ?
C1 N1 C5 C10 177.7(9) . . . . ?
Ni1 N1 C5 C10 0.5(11) . . . . ?
C3 C4 C5 N1 1.3(15) . . . . ?
C11 C4 C5 N1 -176.5(10) . . . . ?
C3 C4 C5 C10 -178.2(10) . . . . ?
C11 C4 C5 C10 4.0(15) . . . . ?
C10 N2 C6 C7 0.3(16) . . . . ?
Ni1 N2 C6 C7 174.4(8) . . . . ?
N2 C6 C7 C8 0.0(18) . . . . ?
C6 C7 C8 C9 1.3(17) . . . . ?
C7 C8 C9 C10 -2.7(16) . . . . ?
C7 C8 C9 C12 -179.1(11) . . . . ?
C6 N2 C10 C9 -1.8(14) . . . . ?
Ni1 N2 C10 C9 -177.0(7) . . . . ?
C6 N2 C10 C5 178.8(9) . . . . ?
Ni1 N2 C10 C5 3.7(10) . . . . ?
C8 C9 C10 N2 3.1(14) . . . . ?
C12 C9 C10 N2 179.6(9) . . . . ?
C8 C9 C10 C5 -177.6(9) . . . . ?
C12 C9 C10 C5 -1.0(14) . . . . ?
N1 C5 C10 N2 -2.9(13) . . . . ?
C4 C5 C10 N2 176.6(9) . . . . ?
N1 C5 C10 C9 177.7(9) . . . . ?
C4 C5 C10 C9 -2.8(14) . . . . ?
C3 C4 C11 C12 -179.0(12) . . . . ?
C5 C4 C11 C12 -1.5(19) . . . . ?
C4 C11 C12 C9 -2(2) . . . . ?
C8 C9 C12 C11 -179.9(12) . . . . ?
C10 C9 C12 C11 3.7(17) . . . . ?
C17 N3 C13 C14 0.3(14) . . . . ?
Ni1 N3 C13 C14 -179.4(7) . . . . ?
N3 C13 C14 C15 2.3(15) . . . . ?
C13 C14 C15 C16 -4.1(15) . . . . ?
C14 C15 C16 C17 3.3(15) . . . . ?
C14 C15 C16 C23 -176.3(10) . . . . ?
C13 N3 C17 C16 -1.1(13) . . . . ?
Ni1 N3 C17 C16 178.6(7) . . . . ?
C13 N3 C17 C22 178.5(8) . . . . ?
Ni1 N3 C17 C22 -1.8(10) . . . . ?
C15 C16 C17 N3 -0.6(14) . . . . ?
C23 C16 C17 N3 179.0(9) . . . . ?
C15 C16 C17 C22 179.8(9) . . . . ?
C23 C16 C17 C22 -0.5(14) . . . . ?
C22 N4 C18 C19 1.4(15) . . . . ?
Ni1 N4 C18 C19 -177.8(8) . . . . ?
N4 C18 C19 C20 -1.4(18) . . . . ?
C18 C19 C20 C21 0.0(17) . . . . ?
C19 C20 C21 C22 1.3(16) . . . . ?
C19 C20 C21 C24 179.7(11) . . . . ?
C18 N4 C22 C21 0.0(13) . . . . ?
Ni1 N4 C22 C21 179.4(7) . . . . ?
C18 N4 C22 C17 -178.1(8) . . . . ?
Ni1 N4 C22 C17 1.2(10) . . . . ?
C20 C21 C22 N4 -1.3(15) . . . . ?
C24 C21 C22 N4 -179.9(9) . . . . ?
C20 C21 C22 C17 176.8(9) . . . . ?
C24 C21 C22 C17 -1.8(14) . . . . ?
N3 C17 C22 N4 0.4(12) . . . . ?
C16 C17 C22 N4 180.0(8) . . . . ?
N3 C17 C22 C21 -177.8(8) . . . . ?
C16 C17 C22 C21 1.8(14) . . . . ?
C17 C16 C23 C24 -0.8(16) . . . . ?
C15 C16 C23 C24 178.9(11) . . . . ?
C16 C23 C24 C21 0.8(18) . . . . ?
C20 C21 C24 C23 -177.9(11) . . . . ?
C22 C21 C24 C23 0.5(16) . . . . ?
C29 N5 C25 C26 -0.5(14) . . . . ?
Ni1 N5 C25 C26 176.1(7) . . . . ?
N5 C25 C26 C27 1.7(16) . . . . ?
C25 C26 C27 C28 -1.8(16) . . . . ?
C26 C27 C28 C29 0.7(15) . . . . ?
C26 C27 C28 C35 -176.9(10) . . . . ?
C25 N5 C29 C28 -0.6(13) . . . . ?
Ni1 N5 C29 C28 -177.8(7) . . . . ?
C25 N5 C29 C34 -179.5(8) . . . . ?
Ni1 N5 C29 C34 3.3(10) . . . . ?
C27 C28 C29 N5 0.5(14) . . . . ?
C35 C28 C29 N5 178.2(8) . . . . ?
C27 C28 C29 C34 179.4(9) . . . . ?
C35 C28 C29 C34 -2.9(13) . . . . ?
C34 N6 C30 C31 3.7(14) . . . . ?
Ni1 N6 C30 C31 -168.7(7) . . . . ?
N6 C30 C31 C32 -1.6(15) . . . . ?
C30 C31 C32 C33 -1.4(14) . . . . ?
C31 C32 C33 C34 2.1(13) . . . . ?
C31 C32 C33 C36 -175.9(9) . . . . ?
C30 N6 C34 C33 -3.0(13) . . . . ?
Ni1 N6 C34 C33 170.8(7) . . . . ?
C30 N6 C34 C29 -179.9(8) . . . . ?
Ni1 N6 C34 C29 -6.1(10) . . . . ?
C36 C33 C34 N6 178.1(8) . . . . ?
C32 C33 C34 N6 0.1(13) . . . . ?
C36 C33 C34 C29 -5.0(13) . . . . ?
C32 C33 C34 C29 176.9(8) . . . . ?
N5 C29 C34 N6 2.0(12) . . . . ?
C28 C29 C34 N6 -177.0(8) . . . . ?
N5 C29 C34 C33 -175.0(8) . . . . ?
C28 C29 C34 C33 6.0(13) . . . . ?
C29 C28 C35 C36 -1.3(14) . . . . ?
C27 C28 C35 C36 176.3(10) . . . . ?
C28 C35 C36 C33 2.3(15) . . . . ?
C34 C33 C36 C35 0.9(14) . . . . ?
C32 C33 C36 C35 178.8(9) . . . . ?
C41 N7 C37 C38 3.7(14) . . . . ?
Ni2 N7 C37 C38 -164.1(8) . . . . ?
N7 C37 C38 C39 -1.8(17) . . . . ?
C37 C38 C39 C40 -0.9(17) . . . . ?
C38 C39 C40 C41 1.4(16) . . . . ?
C38 C39 C40 C47 -178.4(11) . . . . ?
C37 N7 C41 C46 179.8(9) . . . . ?
Ni2 N7 C41 C46 -10.5(11) . . . . ?
C37 N7 C41 C40 -3.0(14) . . . . ?
Ni2 N7 C41 C40 166.8(7) . . . . ?
C39 C40 C41 N7 0.4(15) . . . . ?
C47 C40 C41 N7 -179.7(10) . . . . ?
C39 C40 C41 C46 177.6(10) . . . . ?
C47 C40 C41 C46 -2.5(15) . . . . ?
C46 N8 C42 C43 -0.2(14) . . . . ?
Ni2 N8 C42 C43 171.1(7) . . . . ?
N8 C42 C43 C44 -0.7(16) . . . . ?
C42 C43 C44 C45 0.0(17) . . . . ?
C43 C44 C45 C46 1.5(17) . . . . ?
C43 C44 C45 C48 -178.6(12) . . . . ?
C42 N8 C46 C41 -179.2(9) . . . . ?
Ni2 N8 C46 C41 7.9(10) . . . . ?
C42 N8 C46 C45 1.7(14) . . . . ?
Ni2 N8 C46 C45 -171.1(8) . . . . ?
N7 C41 C46 N8 1.7(13) . . . . ?
C40 C41 C46 N8 -175.6(9) . . . . ?
N7 C41 C46 C45 -179.3(9) . . . . ?
C40 C41 C46 C45 3.4(15) . . . . ?
C44 C45 C46 N8 -2.4(15) . . . . ?
C48 C45 C46 N8 177.7(10) . . . . ?
C44 C45 C46 C41 178.6(10) . . . . ?
C48 C45 C46 C41 -1.3(16) . . . . ?
C39 C40 C47 C48 179.3(12) . . . . ?
C41 C40 C47 C48 -0.6(18) . . . . ?
C40 C47 C48 C45 3(2) . . . . ?
C44 C45 C48 C47 178.3(13) . . . . ?
C46 C45 C48 C47 -1.8(19) . . . . ?
C53 N9 C49 C50 1.4(14) . . . . ?
Ni2 N9 C49 C50 -176.1(7) . . . . ?
N9 C49 C50 C51 -1.3(15) . . . . ?
C49 C50 C51 C52 0.8(15) . . . . ?
C50 C51 C52 C53 -0.5(14) . . . . ?
C50 C51 C52 C59 178.8(10) . . . . ?
C49 N9 C53 C52 -1.1(13) . . . . ?
Ni2 N9 C53 C52 176.9(7) . . . . ?
C49 N9 C53 C58 -180.0(8) . . . . ?
Ni2 N9 C53 C58 -2.1(10) . . . . ?
C51 C52 C53 N9 0.6(13) . . . . ?
C59 C52 C53 N9 -178.6(9) . . . . ?
C51 C52 C53 C58 179.5(8) . . . . ?
C59 C52 C53 C58 0.3(13) . . . . ?
C58 N10 C54 C55 -3.5(13) . . . . ?
Ni2 N10 C54 C55 174.3(7) . . . . ?
N10 C54 C55 C56 3.1(14) . . . . ?
C54 C55 C56 C57 -1.0(14) . . . . ?
C55 C56 C57 C58 -0.5(14) . . . . ?
C55 C56 C57 C60 178.7(9) . . . . ?
C54 N10 C58 C57 1.9(13) . . . . ?
Ni2 N10 C58 C57 -176.2(7) . . . . ?
C54 N10 C58 C53 -177.7(8) . . . . ?
Ni2 N10 C58 C53 4.2(10) . . . . ?
C56 C57 C58 N10 0.0(14) . . . . ?
C60 C57 C58 N10 -179.2(8) . . . . ?
C56 C57 C58 C53 179.7(8) . . . . ?
C60 C57 C58 C53 0.4(13) . . . . ?
N9 C53 C58 N10 -1.4(12) . . . . ?
C52 C53 C58 N10 179.6(8) . . . . ?
N9 C53 C58 C57 179.0(8) . . . . ?
C52 C53 C58 C57 0.0(13) . . . . ?
C53 C52 C59 C60 -1.0(15) . . . . ?
C51 C52 C59 C60 179.8(10) . . . . ?
C52 C59 C60 C57 1.5(16) . . . . ?
C58 C57 C60 C59 -1.2(15) . . . . ?
C56 C57 C60 C59 179.6(10) . . . . ?
C65 N11 C61 C62 1.3(15) . . . . ?
Ni2 N11 C61 C62 -180.0(8) . . . . ?
N11 C61 C62 C63 1.7(17) . . . . ?
C61 C62 C63 C64 -3.5(17) . . . . ?
C62 C63 C64 C65 2.4(16) . . . . ?
C62 C63 C64 C71 -176.9(10) . . . . ?
C61 N11 C65 C64 -2.4(13) . . . . ?
Ni2 N11 C65 C64 178.7(7) . . . . ?
C61 N11 C65 C70 173.8(9) . . . . ?
Ni2 N11 C65 C70 -5.2(10) . . . . ?
C63 C64 C65 N11 0.5(14) . . . . ?
C71 C64 C65 N11 179.9(8) . . . . ?
C63 C64 C65 C70 -175.5(9) . . . . ?
C71 C64 C65 C70 3.9(14) . . . . ?
C70 N12 C66 C67 -1.3(13) . . . . ?
Ni2 N12 C66 C67 177.3(7) . . . . ?
N12 C66 C67 C68 -1.1(15) . . . . ?
C66 C67 C68 C69 3.1(14) . . . . ?
C67 C68 C69 C70 -2.7(14) . . . . ?
C67 C68 C69 C72 176.1(9) . . . . ?
C66 N12 C70 C69 1.7(13) . . . . ?
Ni2 N12 C70 C69 -177.1(7) . . . . ?
C66 N12 C70 C65 -174.7(8) . . . . ?
Ni2 N12 C70 C65 6.5(10) . . . . ?
C68 C69 C70 N12 0.3(13) . . . . ?
C72 C69 C70 N12 -178.5(8) . . . . ?
C68 C69 C70 C65 176.6(8) . . . . ?
C72 C69 C70 C65 -2.2(13) . . . . ?
N11 C65 C70 N12 -0.9(12) . . . . ?
C64 C65 C70 N12 175.4(8) . . . . ?
N11 C65 C70 C69 -177.4(8) . . . . ?
C64 C65 C70 C69 -1.1(13) . . . . ?
C63 C64 C71 C72 175.9(10) . . . . ?
C65 C64 C71 C72 -3.4(14) . . . . ?
C64 C71 C72 C69 0.1(15) . . . . ?
C70 C69 C72 C71 2.7(14) . . . . ?
C68 C69 C72 C71 -176.0(9) . . . . ?
C77 N13 C73 C74 -6(3) . . . . ?
Ni3 N13 C73 C74 177.7(16) . . . . ?
N13 C73 C74 C75 6(4) . . . . ?
C73 C74 C75 C76 -1(4) . . . . ?
C74 C75 C76 C77 -3(3) . . . . ?
C74 C75 C76 C83 177(2) . . . . ?
C73 N13 C77 C76 1(2) . . . . ?
Ni3 N13 C77 C76 178.1(12) . . . . ?
C73 N13 C77 C82 -179.9(15) . . . . ?
Ni3 N13 C77 C82 -2.9(17) . . . . ?
C75 C76 C77 N13 3(3) . . . . ?
C83 C76 C77 N13 -177.1(15) . . . . ?
C75 C76 C77 C82 -175.6(16) . . . . ?
C83 C76 C77 C82 4(2) . . . . ?
C82 N14 C78 C79 -0.6(19) . . . . ?
Ni3 N14 C78 C79 175.5(9) . . . . ?
N14 C78 C79 C80 -1(2) . . . . ?
C78 C79 C80 C81 1(2) . . . . ?
C79 C80 C81 C82 0(2) . . . . ?
C79 C80 C81 C84 177.5(15) . . . . ?
C78 N14 C82 C81 2(2) . . . . ?
Ni3 N14 C82 C81 -174.9(11) . . . . ?
C78 N14 C82 C77 -177.0(12) . . . . ?
Ni3 N14 C82 C77 6.2(16) . . . . ?
C80 C81 C82 N14 -1(2) . . . . ?
C84 C81 C82 N14 -179.2(15) . . . . ?
C80 C81 C82 C77 177.4(13) . . . . ?
C84 C81 C82 C77 0(2) . . . . ?
N13 C77 C82 N14 -2(2) . . . . ?
C76 C77 C82 N14 176.6(14) . . . . ?
N13 C77 C82 C81 178.7(13) . . . . ?
C76 C77 C82 C81 -2(2) . . . . ?
C77 C76 C83 C84 -3(3) . . . . ?
C75 C76 C83 C84 176(2) . . . . ?
C76 C83 C84 C81 1(3) . . . . ?
C80 C81 C84 C83 -176.4(17) . . . . ?
C82 C81 C84 C83 1(3) . . . . ?
C89 N15 C85 C86 -2.9(18) . . . . ?
Ni3 N15 C85 C86 172.7(9) . . . . ?
N15 C85 C86 C87 3.5(19) . . . . ?
C85 C86 C87 C88 -2.8(19) . . . . ?
C86 C87 C88 C95 -176.3(13) . . . . ?
C86 C87 C88 C89 1.6(18) . . . . ?
C85 N15 C89 C94 -177.6(11) . . . . ?
Ni3 N15 C89 C94 5.9(13) . . . . ?
C85 N15 C89 C88 1.6(17) . . . . ?
Ni3 N15 C89 C88 -174.8(9) . . . . ?
C87 C88 C89 N15 -1.1(18) . . . . ?
C95 C88 C89 N15 177.1(12) . . . . ?
C87 C88 C89 C94 178.2(11) . . . . ?
C95 C88 C89 C94 -3.7(18) . . . . ?
C94 N16 C90 C91 1.1(19) . . . . ?
Ni3 N16 C90 C91 -172.7(10) . . . . ?
N16 C90 C91 C92 4(2) . . . . ?
C90 C91 C92 C93 -6(2) . . . . ?
C91 C92 C93 C96 -177.0(14) . . . . ?
C91 C92 C93 C94 3(2) . . . . ?
C90 N16 C94 C89 -180.0(11) . . . . ?
Ni3 N16 C94 C89 -5.1(13) . . . . ?
C90 N16 C94 C93 -4.1(16) . . . . ?
Ni3 N16 C94 C93 170.8(9) . . . . ?
N15 C89 C94 N16 -0.7(16) . . . . ?
C88 C89 C94 N16 -180.0(10) . . . . ?
N15 C89 C94 C93 -176.6(10) . . . . ?
C88 C89 C94 C93 4.1(17) . . . . ?
C92 C93 C94 N16 2.1(17) . . . . ?
C96 C93 C94 N16 -177.7(12) . . . . ?
C92 C93 C94 C89 177.9(12) . . . . ?
C96 C93 C94 C89 -2.0(18) . . . . ?
C87 C88 C95 C96 179.1(14) . . . . ?
C89 C88 C95 C96 1(2) . . . . ?
C88 C95 C96 C93 1(2) . . . . ?
C92 C93 C96 C95 179.5(14) . . . . ?
C94 C93 C96 C95 -1(2) . . . . ?
C101 N17 C97 C98 -3(2) . . . . ?
Ni3 N17 C97 C98 176.2(10) . . . . ?
N17 C97 C98 C99 2(2) . . . . ?
C97 C98 C99 C100 0(2) . . . . ?
C98 C99 C100 C107 -177.2(14) . . . . ?
C98 C99 C100 C101 -2(2) . . . . ?
C97 N17 C101 C100 0.9(19) . . . . ?
Ni3 N17 C101 C100 -178.2(10) . . . . ?
C97 N17 C101 C106 -176.7(16) . . . . ?
Ni3 N17 C101 C106 4.2(18) . . . . ?
C99 C100 C101 N17 1.4(19) . . . . ?
C107 C100 C101 N17 176.9(13) . . . . ?
C99 C100 C101 C106 179.0(16) . . . . ?
C107 C100 C101 C106 -5(2) . . . . ?
C106 N18 C102 C103 5(3) . . . . ?
Ni3 N18 C102 C103 -162.3(16) . . . . ?
N18 C102 C103 C104 -11(3) . . . . ?
C102 C103 C104 C105 10(3) . . . . ?
C103 C104 C105 C106 -3(4) . . . . ?
C103 C104 C105 C108 173(2) . . . . ?
C102 N18 C106 C105 4(3) . . . . ?
Ni3 N18 C106 C105 173(2) . . . . ?
C102 N18 C106 C101 -175.1(18) . . . . ?
Ni3 N18 C106 C101 -6(2) . . . . ?
C104 C105 C106 N18 -5(4) . . . . ?
C108 C105 C106 N18 179(2) . . . . ?
C104 C105 C106 C101 174(2) . . . . ?
C108 C105 C106 C101 -2(4) . . . . ?
N17 C101 C106 N18 1(3) . . . . ?
C100 C101 C106 N18 -176.4(15) . . . . ?
N17 C101 C106 C105 -177.8(19) . . . . ?
C100 C101 C106 C105 5(3) . . . . ?
C99 C100 C107 C108 179.4(18) . . . . ?
C101 C100 C107 C108 4(3) . . . . ?
C100 C107 C108 C105 -2(3) . . . . ?
C106 C105 C108 C107 1(4) . . . . ?
C104 C105 C108 C107 -175(2) . . . . ?
